data_4072950
loop_
_publ_author_name
'Padmanabhan, Sudhakar'
'Katao, Shouhei'
'Nomura, Kotohiro'

_publ_section_title
;
 Synthesis and Structure of Titanatranes Containing Tetradentate
 Trianionic Donor Ligands of the Type
 [(O-2,4-R2C6H2-6-CH2)2(OCH2CH2)]N3-and Their Use in Catalysis for
 Ethylene Polymerization
;
_journal_issue 7
_journal_name_full Organometallics
_journal_page_first 1616
_journal_paper_doi 10.1021/om0611507
_journal_volume 26
_journal_year 2007
_chemical_formula_moiety 'C36 H57 N O4 Ti '
_chemical_formula_sum 'C36 H57 N O4 Ti'
_chemical_formula_weight 615.75
_space_group_IT_number 2
_symmetry_cell_setting triclinic
_symmetry_Int_Tables_number 2
_symmetry_space_group_name_Hall '-P 1'
_symmetry_space_group_name_H-M 'P -1'
_cell_angle_alpha 98.7288(12)
_cell_angle_beta 106.8849(10)
_cell_angle_gamma 103.6132(13)
_cell_formula_units_Z 2
_cell_length_a 10.9424(4)
_cell_length_b 12.2541(5)
_cell_length_c 15.0994(6)
_cell_measurement_reflns_used 14813
_cell_measurement_temperature 243.1
_cell_measurement_theta_max 27.4
_cell_measurement_theta_min 3.0
_cell_volume 1829.46(13)
_computing_cell_refinement PROCESS-AUTO
_computing_data_collection PROCESS-AUTO
_computing_data_reduction CrystalStructure
_computing_publication_material 'CrystalStructure 3.7.0'
_computing_structure_refinement CRYSTALS
_computing_structure_solution SIR92
_diffrn_detector_area_resol_mean 10.00
_diffrn_measured_fraction_theta_full 0.989
_diffrn_measured_fraction_theta_max 0.989
_diffrn_measurement_device_type 'Rigaku RAXIS-RAPID'
_diffrn_measurement_method \w
_diffrn_radiation_type 'Mo K\a'
_diffrn_radiation_wavelength 0.71075
_diffrn_reflns_av_R_equivalents 0.017
_diffrn_reflns_limit_h_max 14
_diffrn_reflns_limit_h_min -14
_diffrn_reflns_limit_k_max 15
_diffrn_reflns_limit_k_min -15
_diffrn_reflns_limit_l_max 19
_diffrn_reflns_limit_l_min -17
_diffrn_reflns_number 17990
_diffrn_reflns_theta_full 27.42
_diffrn_reflns_theta_max 27.42
_exptl_absorpt_coefficient_mu 0.269
_exptl_absorpt_correction_T_max 0.923
_exptl_absorpt_correction_T_min 0.743
_exptl_absorpt_correction_type multi-scan
_exptl_absorpt_process_details
;
    Higashi, T. (1995). Program for Absorption Correction.
    Rigaku Corporation, Tokyo, Japan.
;
_exptl_crystal_colour yellow
_exptl_crystal_density_diffrn 1.118
_exptl_crystal_density_method 'not measured'
_exptl_crystal_description block
_exptl_crystal_F_000 668.00
_exptl_crystal_size_max 0.36
_exptl_crystal_size_mid 0.34
_exptl_crystal_size_min 0.30
_refine_diff_density_max 1.00
_refine_diff_density_min -0.71
_refine_ls_extinction_method none
_refine_ls_goodness_of_fit_ref 1.002
_refine_ls_hydrogen_treatment refall
_refine_ls_number_parameters 436
_refine_ls_number_reflns 6782
_refine_ls_R_factor_gt 0.0586
_refine_ls_shift/su_max 0.0068
_refine_ls_structure_factor_coef F
_refine_ls_weighting_details 'w = 1/[0.0114Fo^2^ + 1.0000\s(Fo^2^)]'
_refine_ls_weighting_scheme calc
_refine_ls_wR_factor_ref 0.1151
_reflns_number_gt 6765
_reflns_number_total 8270
_reflns_threshold_expression F^2^>2.0\s(F^2^)
_cod_data_source_file om0611507si20061219_080841.cif
_cod_data_source_block '_PS-Ti-11-2'
_cod_original_cell_volume 1829.46(12)
_cod_original_formula_sum 'C36 H57 N O4 Ti '
_cod_database_code 4072950

loop_
_symmetry_equiv_pos_site_id
_symmetry_equiv_pos_as_xyz
1 +X,+Y,+Z
2 -X,-Y,-Z

loop_
_atom_site_label
_atom_site_type_symbol
_atom_site_fract_x
_atom_site_fract_y
_atom_site_fract_z
_atom_site_U_iso_or_equiv
_atom_site_adp_type
_atom_site_occupancy
_atom_site_symmetry_multiplicity
_atom_site_calc_flag
_atom_site_refinement_flags
Ti(1) Ti 0.89349(4) 0.41428(4) 0.69282(3) 0.02820(13) Uani 1.00 1 d .
O(1) O 0.9787(2) 0.56957(16) 0.74313(13) 0.0427(5) Uani 1.00 1 d .
O(2) O 0.84504(16) 0.35766(14) 0.56150(11) 0.0314(4) Uani 1.00 1 d .
O(3) O 0.93389(17) 0.31405(16) 0.76833(12) 0.0365(4) Uani 1.00 1 d .
O(4) O 0.73357(19) 0.41213(19) 0.69870(13) 0.0450(5) Uani 1.00 1 d .
N(1) N 1.10854(19) 0.43084(16) 0.68995(12) 0.0260(4) Uani 1.00 1 d .
C(1) C 1.1123(2) 0.6256(2) 0.7546(2) 0.0409(6) Uani 1.00 1 d .
C(2) C 1.1908(2) 0.5383(2) 0.76396(16) 0.0334(5) Uani 1.00 1 d .
C(3) C 0.8950(2) 0.29767(19) 0.50434(16) 0.0273(5) Uani 1.00 1 d .
C(4) C 1.0311(2) 0.33781(19) 0.51815(14) 0.0258(5) Uani 1.00 1 d .
C(5) C 1.0883(2) 0.2758(2) 0.46494(16) 0.0292(5) Uani 1.00 1 d .
C(6) C 1.0112(2) 0.1741(2) 0.39723(17) 0.0342(6) Uani 1.00 1 d .
C(7) C 0.8754(2) 0.1391(2) 0.38309(18) 0.0367(6) Uani 1.00 1 d .
C(8) C 0.8119(2) 0.1984(2) 0.43273(17) 0.0327(5) Uani 1.00 1 d .
C(9) C 1.1135(2) 0.44566(19) 0.59465(14) 0.0269(5) Uani 1.00 1 d .
C(10) C 1.0724(2) 0.0985(2) 0.3421(2) 0.0462(7) Uani 1.00 1 d .
C(11) C 1.2229(4) 0.1437(4) 0.3755(4) 0.122(2) Uani 1.00 1 d .
C(12) C 1.0422(6) -0.0231(4) 0.3636(4) 0.105(2) Uani 1.00 1 d .
C(13) C 1.0060(6) 0.0813(6) 0.2373(2) 0.129(2) Uani 1.00 1 d .
C(14) C 0.6603(2) 0.1584(2) 0.4112(2) 0.0441(7) Uani 1.00 1 d .
C(15) C 0.5908(3) 0.0488(3) 0.3297(3) 0.0763(11) Uani 1.00 1 d .
C(16) C 0.6011(2) 0.2544(2) 0.3809(2) 0.0527(8) Uani 1.00 1 d .
C(17) C 0.6288(3) 0.1306(3) 0.4988(2) 0.0600(9) Uani 1.00 1 d .
C(18) C 1.0387(2) 0.2890(2) 0.82636(16) 0.0304(5) Uani 1.00 1 d .
C(19) C 1.1552(2) 0.3016(2) 0.80315(16) 0.0314(5) Uani 1.00 1 d .
C(20) C 1.2633(2) 0.2758(2) 0.85995(17) 0.0349(6) Uani 1.00 1 d .
C(21) C 1.2599(2) 0.2352(2) 0.94057(17) 0.0346(6) Uani 1.00 1 d .
C(22) C 1.1419(2) 0.2226(2) 0.96192(17) 0.0388(6) Uani 1.00 1 d .
C(23) C 1.0297(2) 0.2476(2) 0.90722(16) 0.0328(5) Uani 1.00 1 d .
C(24) C 1.1574(2) 0.3314(2) 0.71017(16) 0.0306(5) Uani 1.00 1 d .
C(25) C 1.3823(3) 0.2028(2) 0.9991(2) 0.0480(7) Uani 1.00 1 d .
C(26) C 1.5033(3) 0.3083(3) 1.0333(2) 0.0695(10) Uani 1.00 1 d .
C(27) C 1.4057(4) 0.1082(3) 0.9355(2) 0.0796(13) Uani 1.00 1 d .
C(28) C 1.3606(4) 0.1615(4) 1.0849(2) 0.0844(14) Uani 1.00 1 d .
C(29) C 0.9011(2) 0.2299(2) 0.93310(18) 0.0380(6) Uani 1.00 1 d .
C(30) C 0.8764(3) 0.3472(2) 0.9584(2) 0.0575(9) Uani 1.00 1 d .
C(31) C 0.7816(2) 0.1470(2) 0.8504(2) 0.0494(8) Uani 1.00 1 d .
C(32) C 0.9157(3) 0.1769(3) 1.0210(2) 0.0554(9) Uani 1.00 1 d .
C(33) C 0.6150(3) 0.4371(4) 0.7003(2) 0.0710(12) Uani 1.00 1 d .
C(34) C 0.5100(8) 0.3362(14) 0.6527(13) 0.409(8) Uani 1.00 1 d .
C(35) C 0.5810(16) 0.5026(18) 0.6385(14) 0.438(13) Uani 1.00 1 d .
C(36) C 0.6194(9) 0.4819(14) 0.7878(5) 0.337(6) Uani 1.00 1 d .
H(1) H 1.1498 0.6868 0.8103 0.048 Uiso 1.00 1 c R
H(2) H 1.1155 0.6558 0.7007 0.048 Uiso 1.00 1 c R
H(3) H 1.2076 0.5228 0.8255 0.037 Uiso 1.00 1 c R
H(4) H 1.2733 0.5676 0.7545 0.037 Uiso 1.00 1 c R
H(5) H 1.1812 0.3035 0.4752 0.035 Uiso 1.00 1 c R
H(6) H 0.8220 0.0700 0.3364 0.041 Uiso 1.00 1 c R
H(7) H 1.2037 0.4626 0.5965 0.033 Uiso 1.00 1 c R
H(8) H 1.0798 0.5079 0.5801 0.033 Uiso 1.00 1 c R
H(9) H 1.2575 0.0864 0.3510 0.140 Uiso 1.00 1 c R
H(10) H 1.2485 0.2112 0.3535 0.140 Uiso 1.00 1 c R
H(11) H 1.2573 0.1620 0.4432 0.140 Uiso 1.00 1 c R
H(12) H 1.0874 -0.0679 0.3357 0.148 Uiso 1.00 1 c R
H(13) H 1.0720 -0.0154 0.4306 0.147 Uiso 1.00 1 c R
H(14) H 0.9487 -0.0604 0.3378 0.148 Uiso 1.00 1 c R
H(15) H 1.0393 0.0301 0.2037 0.166 Uiso 1.00 1 c R
H(16) H 0.9122 0.0494 0.2211 0.166 Uiso 1.00 1 c R
H(17) H 1.0243 0.1536 0.2205 0.166 Uiso 1.00 1 c R
H(18) H 0.4966 0.0328 0.3129 0.077 Uiso 1.00 1 c R
H(19) H 0.6167 -0.0145 0.3500 0.077 Uiso 1.00 1 c R
H(20) H 0.6161 0.0607 0.2761 0.078 Uiso 1.00 1 c R
H(21) H 0.5071 0.2298 0.3671 0.061 Uiso 1.00 1 c R
H(22) H 0.6196 0.2703 0.3257 0.061 Uiso 1.00 1 c R
H(23) H 0.6400 0.3223 0.4310 0.061 Uiso 1.00 1 c R
H(24) H 0.6758 0.0793 0.5225 0.073 Uiso 1.00 1 c R
H(25) H 0.6555 0.2000 0.5466 0.072 Uiso 1.00 1 c R
H(26) H 0.5354 0.0954 0.4818 0.073 Uiso 1.00 1 c R
H(27) H 1.3421 0.2861 0.8435 0.042 Uiso 1.00 1 c R
H(28) H 1.1380 0.1955 1.0170 0.046 Uiso 1.00 1 c R
H(29) H 1.1032 0.2656 0.6601 0.040 Uiso 1.00 1 c R
H(30) H 1.2470 0.3483 0.7109 0.039 Uiso 1.00 1 c R
H(31) H 1.4902 0.3665 1.0757 0.075 Uiso 1.00 1 c R
H(32) H 1.5803 0.2882 1.0655 0.076 Uiso 1.00 1 c R
H(33) H 1.5156 0.3364 0.9803 0.075 Uiso 1.00 1 c R
H(34) H 1.4815 0.0885 0.9703 0.095 Uiso 1.00 1 c R
H(35) H 1.4209 0.1343 0.8824 0.095 Uiso 1.00 1 c R
H(36) H 1.3294 0.0421 0.9137 0.095 Uiso 1.00 1 c R
H(37) H 1.4379 0.1437 1.1198 0.105 Uiso 1.00 1 c R
H(38) H 1.2856 0.0945 1.0640 0.105 Uiso 1.00 1 c R
H(39) H 1.3449 0.2207 1.1247 0.105 Uiso 1.00 1 c R
H(40) H 0.8749 0.3846 0.9075 0.075 Uiso 1.00 1 c R
H(41) H 0.9459 0.3941 1.0147 0.075 Uiso 1.00 1 c R
H(42) H 0.7930 0.3355 0.9685 0.075 Uiso 1.00 1 c R
H(43) H 0.7655 0.1808 0.7971 0.060 Uiso 1.00 1 c R
H(44) H 0.8004 0.0764 0.8336 0.060 Uiso 1.00 1 c R
H(45) H 0.7047 0.1324 0.8692 0.060 Uiso 1.00 1 c R
H(46) H 0.9852 0.2294 1.0747 0.071 Uiso 1.00 1 c R
H(47) H 0.8340 0.1622 1.0337 0.071 Uiso 1.00 1 c R
H(48) H 0.9368 0.1065 1.0085 0.071 Uiso 1.00 1 c R
H(49) H 0.4591 0.3454 0.5931 0.433 Uiso 1.00 1 c R
H(50) H 0.4544 0.3211 0.6901 0.433 Uiso 1.00 1 c R
H(51) H 0.5452 0.2733 0.6425 0.433 Uiso 1.00 1 c R
H(52) H 0.6041 0.5806 0.6724 0.737 Uiso 1.00 1 c R
H(53) H 0.4875 0.4751 0.6050 0.737 Uiso 1.00 1 c R
H(54) H 0.6276 0.4983 0.5945 0.737 Uiso 1.00 1 c R
H(55) H 0.5810 0.4220 0.8135 0.424 Uiso 1.00 1 c R
H(56) H 0.5707 0.5367 0.7850 0.424 Uiso 1.00 1 c R
H(57) H 0.7097 0.5189 0.8273 0.424 Uiso 1.00 1 c R

loop_
_atom_site_aniso_label
_atom_site_aniso_U_11
_atom_site_aniso_U_22
_atom_site_aniso_U_33
_atom_site_aniso_U_12
_atom_site_aniso_U_13
_atom_site_aniso_U_23
Ti(1) 0.0241(2) 0.0357(2) 0.0303(2) 0.01283(18) 0.01150(18) 0.01291(18)
O(1) 0.0429(10) 0.0375(9) 0.0506(10) 0.0153(8) 0.0193(8) 0.0069(8)
O(2) 0.0233(8) 0.0389(9) 0.0331(8) 0.0112(6) 0.0085(6) 0.0104(6)
O(3) 0.0279(8) 0.0480(10) 0.0418(9) 0.0133(7) 0.0147(7) 0.0254(7)
O(4) 0.0335(9) 0.0619(12) 0.0522(11) 0.0250(9) 0.0212(8) 0.0196(9)
N(1) 0.0236(9) 0.0287(9) 0.0250(8) 0.0068(7) 0.0065(7) 0.0096(7)
C(1) 0.0456(15) 0.0320(12) 0.0414(13) 0.0076(10) 0.0154(11) 0.0034(10)
C(2) 0.0307(11) 0.0352(12) 0.0266(10) 0.0031(9) 0.0049(9) 0.0048(8)
C(3) 0.0261(10) 0.0284(10) 0.0293(10) 0.0086(8) 0.0091(8) 0.0127(8)
C(4) 0.0225(10) 0.0297(10) 0.0252(9) 0.0068(8) 0.0061(8) 0.0114(8)
C(5) 0.0256(11) 0.0339(11) 0.0287(10) 0.0081(9) 0.0092(8) 0.0100(8)
C(6) 0.0371(13) 0.0322(11) 0.0332(11) 0.0131(10) 0.0104(9) 0.0058(9)
C(7) 0.0349(13) 0.0278(11) 0.0398(12) 0.0063(9) 0.0062(10) 0.0038(9)
C(8) 0.0251(11) 0.0314(11) 0.0357(11) 0.0024(9) 0.0050(9) 0.0112(9)
C(9) 0.0253(10) 0.0293(10) 0.0270(10) 0.0059(8) 0.0097(8) 0.0108(8)
C(10) 0.0434(15) 0.0498(16) 0.0418(14) 0.0208(13) 0.0102(11) -0.0019(11)
C(11) 0.072(3) 0.103(3) 0.176(5) 0.013(2) 0.070(3) -0.046(3)
C(12) 0.147(5) 0.073(2) 0.149(4) 0.064(3) 0.099(4) 0.039(3)
C(13) 0.147(5) 0.226(7) 0.042(2) 0.128(5) 0.027(2) 0.007(3)
C(14) 0.0254(12) 0.0396(14) 0.0569(16) 0.0013(10) 0.0063(11) 0.0098(12)
C(15) 0.0357(17) 0.064(2) 0.094(2) -0.0064(15) 0.0050(16) -0.018(2)
C(16) 0.0261(13) 0.0630(19) 0.0625(18) 0.0103(13) 0.0031(12) 0.0245(15)
C(17) 0.0382(16) 0.0589(19) 0.084(2) 0.0031(14) 0.0235(16) 0.0337(17)
C(18) 0.0298(11) 0.0331(11) 0.0293(10) 0.0103(9) 0.0083(9) 0.0121(8)
C(19) 0.0317(11) 0.0356(11) 0.0286(10) 0.0099(9) 0.0092(9) 0.0141(9)
C(20) 0.0307(12) 0.0391(13) 0.0352(11) 0.0105(10) 0.0088(9) 0.0138(9)
C(21) 0.0308(12) 0.0378(12) 0.0306(11) 0.0112(10) 0.0004(9) 0.0132(9)
C(22) 0.0476(15) 0.0404(13) 0.0257(10) 0.0094(11) 0.0087(10) 0.0135(9)
C(23) 0.0363(12) 0.0322(11) 0.0299(11) 0.0059(9) 0.0131(9) 0.0110(9)
C(24) 0.0289(11) 0.0383(12) 0.0316(11) 0.0159(9) 0.0116(9) 0.0166(9)
C(25) 0.0450(15) 0.0544(17) 0.0388(13) 0.0199(13) -0.0025(11) 0.0194(12)
C(26) 0.0445(18) 0.082(2) 0.062(2) 0.0154(17) -0.0103(15) 0.0197(18)
C(27) 0.085(2) 0.078(2) 0.075(2) 0.054(2) 0.002(2) 0.018(2)
C(28) 0.075(2) 0.120(3) 0.066(2) 0.039(2) 0.009(2) 0.060(2)
C(29) 0.0412(14) 0.0406(13) 0.0368(12) 0.0086(11) 0.0205(11) 0.0134(10)
C(30) 0.069(2) 0.0507(17) 0.068(2) 0.0181(15) 0.0444(18) 0.0132(14)
C(31) 0.0406(15) 0.0578(17) 0.0505(15) 0.0044(13) 0.0225(12) 0.0167(13)
C(32) 0.064(2) 0.066(2) 0.0471(15) 0.0159(16) 0.0300(15) 0.0270(14)
C(33) 0.0426(18) 0.118(3) 0.081(2) 0.051(2) 0.0333(18) 0.039(2)
C(34) 0.062(4) 0.45(2) 0.57(2) 0.030(8) 0.107(9) -0.232(19)
C(35) 0.413(19) 0.75(3) 0.68(2) 0.52(2) 0.45(2) 0.63(2)
C(36) 0.220(9) 0.72(2) 0.123(6) 0.344(14) 0.033(6) -0.033(11)

loop_
_atom_type_symbol
_atom_type_description
_atom_type_scat_dispersion_real
_atom_type_scat_dispersion_imag
_atom_type_scat_source
C C 0.003 0.002
;
International Tables for Crystallography
(1992, Vol. C, Tables 4.2.6.8 and 6.1.1.4)
;
H H 0.000 0.000
;
International Tables for Crystallography
(1992, Vol. C, Table 6.1.1.4)
;
N N 0.006 0.003
;
International Tables for Crystallography
(1992, Vol. C, Tables 4.2.6.8 and 6.1.1.4)
;
O O 0.011 0.006
;
International Tables for Crystallography
(1992, Vol. C, Tables 4.2.6.8 and 6.1.1.4)
;
Ti Ti 0.278 0.446
;
International Tables for Crystallography
(1992, Vol. C, Tables 4.2.6.8 and 6.1.1.4)
;

loop_
_geom_angle_atom_site_label_1
_geom_angle_atom_site_label_2
_geom_angle_atom_site_label_3
_geom_angle
O(1) Ti(1) O(2) 118.21(9)
O(1) Ti(1) O(3) 117.84(8)
O(1) Ti(1) O(4) 98.56(10)
O(1) Ti(1) N(1) 77.45(8)
O(2) Ti(1) O(3) 116.64(8)
O(2) Ti(1) O(4) 98.89(8)
O(2) Ti(1) N(1) 83.24(7)
O(3) Ti(1) O(4) 99.77(10)
O(3) Ti(1) N(1) 82.17(8)
O(4) Ti(1) N(1) 176.01(8)
Ti(1) O(1) C(1) 125.30(19)
Ti(1) O(2) C(3) 134.98(14)
Ti(1) O(3) C(18) 142.07(16)
Ti(1) O(4) C(33) 166.4(2)
Ti(1) N(1) C(2) 103.14(15)
Ti(1) N(1) C(9) 109.40(13)
Ti(1) N(1) C(24) 114.48(14)
C(2) N(1) C(9) 110.08(17)
C(2) N(1) C(24) 111.29(16)
C(9) N(1) C(24) 108.34(19)
O(1) C(1) C(2) 108.7(2)
N(1) C(2) C(1) 107.54(18)
O(2) C(3) C(4) 118.08(16)
O(2) C(3) C(8) 121.2(2)
C(4) C(3) C(8) 120.7(2)
C(3) C(4) C(5) 120.19(18)
C(3) C(4) C(9) 118.0(2)
C(5) C(4) C(9) 121.77(19)
C(4) C(5) C(6) 120.8(2)
C(5) C(6) C(7) 117.3(2)
C(5) C(6) C(10) 122.4(2)
C(7) C(6) C(10) 120.24(19)
C(6) C(7) C(8) 124.54(19)
C(3) C(8) C(7) 116.2(2)
C(3) C(8) C(14) 121.5(2)
C(7) C(8) C(14) 122.33(19)
N(1) C(9) C(4) 111.22(18)
C(6) C(10) C(11) 112.3(2)
C(6) C(10) C(12) 108.6(3)
C(6) C(10) C(13) 109.9(3)
C(11) C(10) C(12) 105.0(3)
C(11) C(10) C(13) 114.2(4)
C(12) C(10) C(13) 106.6(3)
C(8) C(14) C(15) 112.0(2)
C(8) C(14) C(16) 109.2(2)
C(8) C(14) C(17) 110.5(2)
C(15) C(14) C(16) 107.8(2)
C(15) C(14) C(17) 107.4(2)
C(16) C(14) C(17) 109.8(2)
O(3) C(18) C(19) 118.8(2)
O(3) C(18) C(23) 120.9(2)
C(19) C(18) C(23) 120.3(2)
C(18) C(19) C(20) 120.4(2)
C(18) C(19) C(24) 119.7(2)
C(20) C(19) C(24) 119.6(2)
C(19) C(20) C(21) 121.7(2)
C(20) C(21) C(22) 116.8(2)
C(20) C(21) C(25) 119.3(2)
C(22) C(21) C(25) 123.9(2)
C(21) C(22) C(23) 124.0(2)
C(18) C(23) C(22) 116.8(2)
C(18) C(23) C(29) 121.4(2)
C(22) C(23) C(29) 121.8(2)
N(1) C(24) C(19) 115.5(2)
C(21) C(25) C(26) 108.7(2)
C(21) C(25) C(27) 108.7(2)
C(21) C(25) C(28) 111.6(3)
C(26) C(25) C(27) 109.5(3)
C(26) C(25) C(28) 108.9(2)
C(27) C(25) C(28) 109.4(3)
C(23) C(29) C(30) 109.6(2)
C(23) C(29) C(31) 110.5(2)
C(23) C(29) C(32) 110.5(2)
C(30) C(29) C(31) 110.6(2)
C(30) C(29) C(32) 107.9(2)
C(31) C(29) C(32) 107.8(2)
O(4) C(33) C(34) 107.0(7)
O(4) C(33) C(35) 110.6(9)
O(4) C(33) C(36) 113.1(5)
C(34) C(33) C(35) 98.0(10)
C(34) C(33) C(36) 114.2(10)
C(35) C(33) C(36) 112.8(12)
O(1) C(1) H(1) 109.7(3)
O(1) C(1) H(2) 109.7(2)
C(2) C(1) H(1) 109.7(3)
C(2) C(1) H(2) 109.7(3)
H(1) C(1) H(2) 109.5(3)
N(1) C(2) H(3) 110.0(2)
N(1) C(2) H(4) 110.0(2)
C(1) C(2) H(3) 110.0(3)
C(1) C(2) H(4) 110.0(2)
H(3) C(2) H(4) 109.5(3)
C(4) C(5) H(5) 119.6(2)
C(6) C(5) H(5) 119.6(3)
C(6) C(7) H(6) 117.7(3)
C(8) C(7) H(6) 117.7(3)
N(1) C(9) H(7) 109.0(2)
N(1) C(9) H(8) 109.0(2)
C(4) C(9) H(7) 109.0(2)
C(4) C(9) H(8) 109.0(2)
H(7) C(9) H(8) 109.5(3)
C(10) C(11) H(9) 109.5
C(10) C(11) H(10) 109.5
C(10) C(11) H(11) 109.5
H(9) C(11) H(10) 109.5
H(9) C(11) H(11) 109.5
H(10) C(11) H(11) 109.5
C(10) C(12) H(12) 109.5
C(10) C(12) H(13) 109.5
C(10) C(12) H(14) 109.5
H(12) C(12) H(13) 109.5
H(12) C(12) H(14) 109.5
H(13) C(12) H(14) 109.5
C(10) C(13) H(15) 109.5
C(10) C(13) H(16) 109.5
C(10) C(13) H(17) 109.5
H(15) C(13) H(16) 109.5
H(15) C(13) H(17) 109.5
H(16) C(13) H(17) 109.5
C(14) C(15) H(18) 109.5
C(14) C(15) H(19) 109.5
C(14) C(15) H(20) 109.5
H(18) C(15) H(19) 109.5
H(18) C(15) H(20) 109.5
H(19) C(15) H(20) 109.5
C(14) C(16) H(21) 109.5
C(14) C(16) H(22) 109.5
C(14) C(16) H(23) 109.5
H(21) C(16) H(22) 109.5
H(21) C(16) H(23) 109.5
H(22) C(16) H(23) 109.5
C(14) C(17) H(24) 109.5
C(14) C(17) H(25) 109.5
C(14) C(17) H(26) 109.5
H(24) C(17) H(25) 109.5
H(24) C(17) H(26) 109.5
H(25) C(17) H(26) 109.5
C(19) C(20) H(27) 119.2(3)
C(21) C(20) H(27) 119.2(3)
C(21) C(22) H(28) 118.0(3)
C(23) C(22) H(28) 118.0(3)
N(1) C(24) H(29) 108.0(2)
N(1) C(24) H(30) 108.0(2)
C(19) C(24) H(29) 108.0(2)
C(19) C(24) H(30) 108.0(2)
H(29) C(24) H(30) 109.5(3)
C(25) C(26) H(31) 109.5
C(25) C(26) H(32) 109.5
C(25) C(26) H(33) 109.5
H(31) C(26) H(32) 109.5
H(31) C(26) H(33) 109.5
H(32) C(26) H(33) 109.5
C(25) C(27) H(34) 109.5
C(25) C(27) H(35) 109.5
C(25) C(27) H(36) 109.5
H(34) C(27) H(35) 109.5
H(34) C(27) H(36) 109.5
H(35) C(27) H(36) 109.5
C(25) C(28) H(37) 109.5
C(25) C(28) H(38) 109.5
C(25) C(28) H(39) 109.5
H(37) C(28) H(38) 109.5
H(37) C(28) H(39) 109.5
H(38) C(28) H(39) 109.5
C(29) C(30) H(40) 109.5
C(29) C(30) H(41) 109.5
C(29) C(30) H(42) 109.5
H(40) C(30) H(41) 109.5
H(40) C(30) H(42) 109.5
H(41) C(30) H(42) 109.5
C(29) C(31) H(43) 109.5
C(29) C(31) H(44) 109.5
C(29) C(31) H(45) 109.5
H(43) C(31) H(44) 109.5
H(43) C(31) H(45) 109.5
H(44) C(31) H(45) 109.5
C(29) C(32) H(46) 109.5
C(29) C(32) H(47) 109.5
C(29) C(32) H(48) 109.5
H(46) C(32) H(47) 109.5
H(46) C(32) H(48) 109.5
H(47) C(32) H(48) 109.5
C(33) C(34) H(49) 109.5
C(33) C(34) H(50) 109.5
C(33) C(34) H(51) 109.5
H(49) C(34) H(50) 109.5
H(49) C(34) H(51) 109.5
H(50) C(34) H(51) 109.5
C(33) C(35) H(52) 109.5
C(33) C(35) H(53) 109.4
C(33) C(35) H(54) 109.5
H(52) C(35) H(53) 109.5
H(52) C(35) H(54) 109.5
H(53) C(35) H(54) 109.5
C(33) C(36) H(55) 109.5
C(33) C(36) H(56) 109.5
C(33) C(36) H(57) 109.5
H(55) C(36) H(56) 109.5
H(55) C(36) H(57) 109.5
H(56) C(36) H(57) 109.5

loop_
_geom_bond_atom_site_label_1
_geom_bond_atom_site_label_2
_geom_bond_distance
Ti(1) O(1) 1.8390(17)
Ti(1) O(2) 1.8689(16)
Ti(1) O(3) 1.842(2)
Ti(1) O(4) 1.772(2)
Ti(1) N(1) 2.328(2)
O(1) C(1) 1.408(3)
O(2) C(3) 1.362(3)
O(3) C(18) 1.357(3)
O(4) C(33) 1.407(5)
N(1) C(2) 1.484(2)
N(1) C(9) 1.492(3)
N(1) C(24) 1.480(3)
C(1) C(2) 1.520(4)
C(3) C(4) 1.395(3)
C(3) C(8) 1.409(2)
C(4) C(5) 1.395(3)
C(4) C(9) 1.505(2)
C(5) C(6) 1.388(2)
C(6) C(7) 1.387(3)
C(6) C(10) 1.544(4)
C(7) C(8) 1.396(4)
C(8) C(14) 1.534(3)
C(10) C(11) 1.508(5)
C(10) C(12) 1.554(6)
C(10) C(13) 1.495(5)
C(14) C(15) 1.539(4)
C(14) C(16) 1.537(4)
C(14) C(17) 1.526(5)
C(18) C(19) 1.398(3)
C(18) C(23) 1.411(3)
C(19) C(20) 1.380(3)
C(19) C(24) 1.508(3)
C(20) C(21) 1.390(3)
C(21) C(22) 1.399(4)
C(21) C(25) 1.550(4)
C(22) C(23) 1.396(3)
C(23) C(29) 1.542(4)
C(25) C(26) 1.512(4)
C(25) C(27) 1.509(5)
C(25) C(28) 1.521(6)
C(29) C(30) 1.537(4)
C(29) C(31) 1.531(3)
C(29) C(32) 1.548(4)
C(33) C(34) 1.395(12)
C(33) C(35) 1.35(2)
C(33) C(36) 1.334(11)
C(1) H(1) 0.950(3)
C(1) H(2) 0.950(4)
C(2) H(3) 0.950(3)
C(2) H(4) 0.950(3)
C(5) H(5) 0.950(3)
C(7) H(6) 0.950(2)
C(9) H(7) 0.950(3)
C(9) H(8) 0.950(3)
C(11) H(9) 0.950
C(11) H(10) 0.950
C(11) H(11) 0.950
C(12) H(12) 0.950
C(12) H(13) 0.950
C(12) H(14) 0.950
C(13) H(15) 0.950
C(13) H(16) 0.950
C(13) H(17) 0.950
C(15) H(18) 0.950
C(15) H(19) 0.950
C(15) H(20) 0.950
C(16) H(21) 0.950
C(16) H(22) 0.950
C(16) H(23) 0.950
C(17) H(24) 0.950
C(17) H(25) 0.950
C(17) H(26) 0.950
C(20) H(27) 0.950(4)
C(22) H(28) 0.950(4)
C(24) H(29) 0.950(2)
C(24) H(30) 0.950(3)
C(26) H(31) 0.950
C(26) H(32) 0.950
C(26) H(33) 0.950
C(27) H(34) 0.950
C(27) H(35) 0.950
C(27) H(36) 0.950
C(28) H(37) 0.950
C(28) H(38) 0.950
C(28) H(39) 0.950
C(30) H(40) 0.950
C(30) H(41) 0.950
C(30) H(42) 0.950
C(31) H(43) 0.950
C(31) H(44) 0.950
C(31) H(45) 0.950
C(32) H(46) 0.950
C(32) H(47) 0.950
C(32) H(48) 0.950
C(34) H(49) 0.950
C(34) H(50) 0.950
C(34) H(51) 0.950
C(35) H(52) 0.950
C(35) H(53) 0.950
C(35) H(54) 0.950
C(36) H(55) 0.950
C(36) H(56) 0.950
C(36) H(57) 0.950

loop_
_geom_contact_atom_site_label_1
_geom_contact_atom_site_label_2
_geom_contact_distance
_geom_contact_site_symmetry_2
Ti(1) C(1) 2.891(2) .
Ti(1) C(2) 3.032(2) .
Ti(1) C(3) 2.991(2) .
Ti(1) C(4) 3.510(2) .
Ti(1) C(9) 3.155(2) .
Ti(1) C(18) 3.029(2) .
Ti(1) C(19) 3.559(2) .
Ti(1) C(24) 3.235(2) .
Ti(1) C(33) 3.157(4) .
O(1) O(2) 3.182(2) .
O(1) O(3) 3.152(2) .
O(1) O(4) 2.737(2) .
O(1) N(1) 2.634(3) .
O(1) C(2) 2.380(3) .
O(1) C(9) 3.384(3) .
O(2) O(1) 3.182(2) .
O(2) O(3) 3.158(2) .
O(2) O(4) 2.767(3) .
O(2) N(1) 2.808(2) .
O(2) C(4) 2.364(3) .
O(2) C(8) 2.414(2) .
O(2) C(9) 2.745(2) .
O(2) C(14) 2.920(2) .
O(2) C(16) 3.049(2) .
O(2) C(17) 3.006(3) .
O(3) O(1) 3.152(2) .
O(3) O(2) 3.158(2) .
O(3) O(4) 2.764(3) .
O(3) N(1) 2.764(2) .
O(3) C(2) 3.461(3) .
O(3) C(19) 2.371(3) .
O(3) C(23) 2.409(3) .
O(3) C(24) 2.803(3) .
O(3) C(29) 2.916(3) .
O(3) C(30) 3.100(4) .
O(3) C(31) 2.978(4) .
O(4) O(1) 2.737(2) .
O(4) O(2) 2.767(3) .
O(4) O(3) 2.764(3) .
O(4) C(34) 2.253(9) .
O(4) C(35) 2.27(2) .
O(4) C(36) 2.287(13) .
N(1) O(1) 2.634(3) .
N(1) O(2) 2.808(2) .
N(1) O(3) 2.764(2) .
N(1) C(1) 2.423(3) .
N(1) C(3) 2.998(2) .
N(1) C(4) 2.473(2) .
N(1) C(5) 3.551(3) .
N(1) C(18) 3.037(3) .
N(1) C(19) 2.527(3) .
C(1) Ti(1) 2.891(2) .
C(1) N(1) 2.423(3) .
C(1) C(9) 3.018(3) .
C(2) Ti(1) 3.032(2) .
C(2) O(1) 2.380(3) .
C(2) O(3) 3.461(3) .
C(2) C(9) 2.439(3) .
C(2) C(18) 3.519(3) .
C(2) C(19) 3.006(3) .
C(2) C(24) 2.447(3) .
C(3) Ti(1) 2.991(2) .
C(3) N(1) 2.998(2) .
C(3) C(5) 2.419(3) .
C(3) C(6) 2.808(4) .
C(3) C(7) 2.381(3) .
C(3) C(9) 2.486(2) .
C(3) C(14) 2.568(2) .
C(3) C(16) 3.084(3) .
C(3) C(17) 3.111(4) .
C(3) C(24) 3.456(2) .
C(4) Ti(1) 3.510(2) .
C(4) O(2) 2.364(3) .
C(4) N(1) 2.473(2) .
C(4) C(6) 2.420(3) .
C(4) C(7) 2.741(2) .
C(4) C(8) 2.437(2) .
C(4) C(24) 2.849(3) .
C(5) N(1) 3.551(3) .
C(5) C(3) 2.419(3) .
C(5) C(7) 2.371(2) .
C(5) C(8) 2.818(3) .
C(5) C(9) 2.534(3) .
C(5) C(10) 2.570(3) .
C(5) C(11) 2.868(7) .
C(5) C(24) 3.480(3) .
C(6) C(3) 2.808(4) .
C(6) C(4) 2.420(3) .
C(6) C(8) 2.463(4) .
C(6) C(11) 2.534(6) .
C(6) C(12) 2.515(6) .
C(6) C(13) 2.487(5) .
C(7) C(3) 2.381(3) .
C(7) C(4) 2.741(2) .
C(7) C(5) 2.371(2) .
C(7) C(10) 2.543(4) .
C(7) C(12) 3.035(7) .
C(7) C(13) 3.036(7) .
C(7) C(14) 2.567(4) .
C(7) C(15) 2.868(4) .
C(7) C(16) 3.600(4) .
C(8) O(2) 2.414(2) .
C(8) C(4) 2.437(2) .
C(8) C(5) 2.818(3) .
C(8) C(6) 2.463(4) .
C(8) C(15) 2.548(3) .
C(8) C(16) 2.503(4) .
C(8) C(17) 2.516(4) .
C(9) Ti(1) 3.155(2) .
C(9) O(1) 3.384(3) .
C(9) O(2) 2.745(2) .
C(9) C(1) 3.018(3) .
C(9) C(2) 2.439(3) .
C(9) C(3) 2.486(2) .
C(9) C(5) 2.534(3) .
C(9) C(24) 2.410(3) .
C(10) C(5) 2.570(3) .
C(10) C(7) 2.543(4) .
C(11) C(5) 2.868(7) .
C(11) C(6) 2.534(6) .
C(11) C(12) 2.429(7) .
C(11) C(13) 2.521(6) .
C(12) C(6) 2.515(6) .
C(12) C(7) 3.035(7) .
C(12) C(11) 2.429(7) .
C(12) C(13) 2.444(9) .
C(13) C(6) 2.487(5) .
C(13) C(7) 3.036(7) .
C(13) C(11) 2.521(6) .
C(13) C(12) 2.444(9) .
C(13) C(32) 3.584(6) 1_554
C(14) O(2) 2.920(2) .
C(14) C(3) 2.568(2) .
C(14) C(7) 2.567(4) .
C(15) C(7) 2.868(4) .
C(15) C(8) 2.548(3) .
C(15) C(16) 2.485(5) .
C(15) C(17) 2.470(6) .
C(16) O(2) 3.049(2) .
C(16) C(3) 3.084(3) .
C(16) C(7) 3.600(4) .
C(16) C(8) 2.503(4) .
C(16) C(15) 2.485(5) .
C(16) C(17) 2.507(5) .
C(17) O(2) 3.006(3) .
C(17) C(3) 3.111(4) .
C(17) C(8) 2.516(4) .
C(17) C(15) 2.470(6) .
C(17) C(16) 2.507(5) .
C(18) Ti(1) 3.029(2) .
C(18) N(1) 3.037(3) .
C(18) C(2) 3.519(3) .
C(18) C(20) 2.411(3) .
C(18) C(21) 2.817(3) .
C(18) C(22) 2.392(3) .
C(18) C(24) 2.513(3) .
C(18) C(29) 2.576(4) .
C(18) C(30) 3.140(5) .
C(18) C(31) 3.091(4) .
C(19) Ti(1) 3.559(2) .
C(19) O(3) 2.371(3) .
C(19) N(1) 2.527(3) .
C(19) C(2) 3.006(3) .
C(19) C(21) 2.419(3) .
C(19) C(22) 2.747(3) .
C(19) C(23) 2.436(3) .
C(20) C(18) 2.411(3) .
C(20) C(22) 2.376(4) .
C(20) C(23) 2.808(4) .
C(20) C(24) 2.497(3) .
C(20) C(25) 2.538(4) .
C(20) C(26) 3.018(4) .
C(20) C(27) 3.022(5) .
C(21) C(18) 2.817(3) .
C(21) C(19) 2.419(3) .
C(21) C(23) 2.468(3) .
C(21) C(26) 2.487(3) .
C(21) C(27) 2.486(6) .
C(21) C(28) 2.540(5) .
C(22) C(18) 2.392(3) .
C(22) C(19) 2.747(3) .
C(22) C(20) 2.376(4) .
C(22) C(25) 2.604(4) .
C(22) C(27) 3.587(6) .
C(22) C(28) 2.902(5) .
C(22) C(29) 2.568(4) .
C(22) C(30) 3.577(5) .
C(22) C(32) 2.832(5) .
C(23) O(3) 2.409(3) .
C(23) C(19) 2.436(3) .
C(23) C(20) 2.808(4) .
C(23) C(21) 2.468(3) .
C(23) C(30) 2.516(5) .
C(23) C(31) 2.525(3) .
C(23) C(32) 2.539(4) .
C(24) Ti(1) 3.235(2) .
C(24) O(3) 2.803(3) .
C(24) C(2) 2.447(3) .
C(24) C(3) 3.456(2) .
C(24) C(4) 2.849(3) .
C(24) C(5) 3.480(3) .
C(24) C(9) 2.410(3) .
C(24) C(18) 2.513(3) .
C(24) C(20) 2.497(3) .
C(25) C(20) 2.538(4) .
C(25) C(22) 2.604(4) .
C(26) C(20) 3.018(4) .
C(26) C(21) 2.487(3) .
C(26) C(27) 2.467(5) .
C(26) C(28) 2.468(6) .
C(27) C(20) 3.022(5) .
C(27) C(21) 2.486(6) .
C(27) C(22) 3.587(6) .
C(27) C(26) 2.467(5) .
C(27) C(28) 2.473(7) .
C(28) C(21) 2.540(5) .
C(28) C(22) 2.902(5) .
C(28) C(26) 2.468(6) .
C(28) C(27) 2.473(7) .
C(29) O(3) 2.916(3) .
C(29) C(18) 2.576(4) .
C(29) C(22) 2.568(4) .
C(30) O(3) 3.100(4) .
C(30) C(18) 3.140(5) .
C(30) C(22) 3.577(5) .
C(30) C(23) 2.516(5) .
C(30) C(31) 2.521(4) .
C(30) C(32) 2.494(5) .
C(31) O(3) 2.978(4) .
C(31) C(18) 3.091(4) .
C(31) C(23) 2.525(3) .
C(31) C(30) 2.521(4) .
C(31) C(32) 2.487(4) .
C(32) C(13) 3.584(6) 1_556
C(32) C(22) 2.832(5) .
C(32) C(23) 2.539(4) .
C(32) C(30) 2.494(5) .
C(32) C(31) 2.487(4) .
C(33) Ti(1) 3.157(4) .
C(34) O(4) 2.253(9) .
C(34) C(35) 2.07(2) .
C(34) C(36) 2.292(18) .
C(35) O(4) 2.27(2) .
C(35) C(34) 2.07(2) .
C(35) C(36) 2.24(2) .
C(36) O(4) 2.287(13) .
C(36) C(34) 2.292(18) .
C(36) C(35) 2.24(2) .
Ti(1) H(2) 3.319(2) .
Ti(1) H(3) 3.261(2) .
Ti(1) H(8) 3.143(2) .
Ti(1) H(25) 3.199 .
Ti(1) H(29) 3.344(2) .
Ti(1) H(40) 3.375 .
Ti(1) H(51) 3.593 .
Ti(1) H(54) 3.331 .
Ti(1) H(57) 3.550 .
O(1) H(1) 1.946(2) .
O(1) H(2) 1.946(3) .
O(1) H(3) 2.689(3) .
O(1) H(4) 3.184(3) .
O(1) H(8) 3.044(3) .
O(1) H(17) 3.363 2_766
O(1) H(41) 3.439 2_767
O(1) H(46) 3.263 2_767
O(1) H(57) 3.494 .
O(2) H(7) 3.498(3) 2_766
O(2) H(8) 2.696(2) .
O(2) H(8) 3.068(3) 2_766
O(2) H(22) 3.523 .
O(2) H(23) 2.412 .
O(2) H(24) 3.346 .
O(2) H(25) 2.407 .
O(2) H(29) 3.322(3) .
O(2) H(54) 3.352 .
O(3) H(3) 3.237(2) .
O(3) H(12) 3.105 2_756
O(3) H(29) 2.904(3) .
O(3) H(40) 2.466 .
O(3) H(43) 2.349 .
O(3) H(44) 3.361 .
O(4) H(25) 2.961 .
O(4) H(40) 3.191 .
O(4) H(43) 3.437 .
O(4) H(49) 2.810 .
O(4) H(50) 2.952 .
O(4) H(51) 2.182 .
O(4) H(52) 2.780 .
O(4) H(53) 2.991 .
O(4) H(54) 2.226 .
O(4) H(55) 2.742 .
O(4) H(56) 3.039 .
O(4) H(57) 2.287 .
N(1) H(1) 3.236(3) .
N(1) H(2) 2.719(3) .
N(1) H(3) 2.017(2) .
N(1) H(4) 2.017(2) .
N(1) H(7) 2.013(3) .
N(1) H(8) 2.014(3) .
N(1) H(29) 1.990(3) .
N(1) H(30) 1.990(3) .
C(1) H(3) 2.049(4) .
C(1) H(4) 2.049(4) .
C(1) H(7) 3.400(4) .
C(1) H(8) 2.685(3) .
C(1) H(17) 3.409 2_766
C(1) H(22) 3.532 2_766
C(1) H(32) 3.458 2_867
C(1) H(46) 3.471 2_767
C(2) H(1) 2.046(4) .
C(2) H(2) 2.046(4) .
C(2) H(7) 2.613(3) .
C(2) H(8) 2.614(3) .
C(2) H(22) 3.456 2_766
C(2) H(29) 3.251(3) .
C(2) H(30) 2.614(3) .
C(2) H(31) 3.425 2_867
C(2) H(32) 3.084 2_867
C(3) H(2) 3.207(4) 2_766
C(3) H(5) 3.273(3) .
C(3) H(6) 3.237(3) .
C(3) H(7) 3.261(2) .
C(3) H(8) 2.710(2) .
C(3) H(8) 2.862(3) 2_766
C(3) H(22) 3.316 .
C(3) H(23) 2.794 .
C(3) H(24) 3.252 .
C(3) H(25) 2.904 .
C(3) H(29) 2.910(3) .
C(4) H(2) 3.249(3) 2_766
C(4) H(5) 2.039(3) .
C(4) H(7) 2.025(2) .
C(4) H(8) 2.025(3) .
C(4) H(8) 2.852(3) 2_766
C(4) H(29) 2.434(3) .
C(4) H(30) 3.134(2) .
C(5) H(2) 3.195(3) 2_766
C(5) H(6) 3.223(2) .
C(5) H(7) 2.566(2) .
C(5) H(8) 3.137(3) .
C(5) H(10) 2.914 .
C(5) H(11) 2.627 .
C(5) H(13) 3.481 .
C(5) H(17) 3.561 .
C(5) H(29) 2.928(3) .
C(5) H(30) 3.482(3) .
C(6) H(2) 3.092(4) 2_766
C(6) H(5) 2.033(2) .
C(6) H(6) 2.013(3) .
C(6) H(9) 3.337 .
C(6) H(10) 2.814 .
C(6) H(11) 2.625 .
C(6) H(12) 3.336 .
C(6) H(13) 2.641 .
C(6) H(14) 2.733 .
C(6) H(15) 3.310 .
C(6) H(16) 2.627 .
C(6) H(17) 2.691 .
C(7) H(2) 2.974(4) 2_766
C(7) H(5) 3.234(3) .
C(7) H(13) 3.187 .
C(7) H(13) 3.363 2_756
C(7) H(14) 2.797 .
C(7) H(16) 2.706 .
C(7) H(17) 3.321 .
C(7) H(19) 2.862 .
C(7) H(20) 2.677 .
C(7) H(22) 3.508 .
C(7) H(24) 3.482 .
C(8) H(2) 3.039(4) 2_766
C(8) H(6) 2.021(3) .
C(8) H(8) 3.568(3) 2_766
C(8) H(13) 3.482 2_756
C(8) H(18) 3.355 .
C(8) H(19) 2.786 .
C(8) H(20) 2.679 .
C(8) H(21) 3.325 .
C(8) H(22) 2.674 .
C(8) H(23) 2.678 .
C(8) H(24) 2.633 .
C(8) H(25) 2.756 .
C(8) H(26) 3.329 .
C(9) H(2) 2.811(3) .
C(9) H(3) 3.249(3) .
C(9) H(4) 2.517(2) .
C(9) H(5) 2.696(3) .
C(9) H(8) 3.089(3) 2_766
C(9) H(23) 3.584 2_766
C(9) H(29) 2.543(3) .
C(9) H(30) 2.570(3) .
C(10) H(5) 2.727(3) .
C(10) H(6) 2.654(4) .
C(10) H(9) 2.033 .
C(10) H(10) 2.033 .
C(10) H(11) 2.033 .
C(10) H(12) 2.074 .
C(10) H(13) 2.074 .
C(10) H(14) 2.074 .
C(10) H(15) 2.021 .
C(10) H(16) 2.021 .
C(10) H(17) 2.021 .
C(11) H(5) 2.496(6) .
C(11) H(12) 2.546 .
C(11) H(13) 2.644 .
C(11) H(14) 3.260 .
C(11) H(15) 2.695 .
C(11) H(16) 3.325 .
C(11) H(17) 2.733 .
C(11) H(21) 3.087 1_655
C(11) H(24) 3.575 2_756
C(11) H(26) 3.560 1_655
C(12) H(6) 2.853(7) .
C(12) H(9) 2.498 .
C(12) H(10) 3.263 .
C(12) H(11) 2.673 .
C(12) H(15) 2.588 .
C(12) H(16) 2.616 .
C(12) H(17) 3.282 .
C(12) H(24) 3.351 2_756
C(12) H(29) 2.934(5) 2_756
C(13) H(6) 2.827(7) .
C(13) H(9) 2.769 .
C(13) H(10) 2.667 .
C(13) H(11) 3.320 .
C(13) H(12) 2.677 .
C(13) H(13) 3.267 .
C(13) H(14) 2.560 .
C(13) H(36) 3.526 2_756
C(13) H(44) 3.462 2_756
C(13) H(46) 3.255 1_554
C(13) H(47) 3.523 1_554
C(13) H(48) 3.393 1_554
C(14) H(6) 2.697(4) .
C(14) H(18) 2.060 .
C(14) H(19) 2.060 .
C(14) H(20) 2.060 .
C(14) H(21) 2.058 .
C(14) H(22) 2.058 .
C(14) H(23) 2.058 .
C(14) H(24) 2.049 .
C(14) H(25) 2.049 .
C(14) H(26) 2.049 .
C(15) H(6) 2.453(5) .
C(15) H(21) 2.637 .
C(15) H(22) 2.670 .
C(15) H(23) 3.313 .
C(15) H(24) 2.722 .
C(15) H(25) 3.293 .
C(15) H(26) 2.557 .
C(15) H(35) 3.573 2_756
C(16) H(4) 3.521(4) 2_766
C(16) H(7) 3.526(3) 2_766
C(16) H(18) 2.597 .
C(16) H(19) 3.309 .
C(16) H(20) 2.713 .
C(16) H(24) 3.324 .
C(16) H(25) 2.625 .
C(16) H(26) 2.741 .
C(16) H(52) 3.370 2_666
C(17) H(18) 2.686 .
C(17) H(19) 2.594 .
C(17) H(20) 3.296 .
C(17) H(21) 2.676 .
C(17) H(22) 3.325 .
C(17) H(23) 2.691 .
C(17) H(24) 3.594 2_656
C(17) H(26) 3.033 2_656
C(17) H(51) 3.059 .
C(18) H(3) 3.027(3) .
C(18) H(12) 3.082 2_756
C(18) H(14) 3.504 2_756
C(18) H(27) 3.263(3) .
C(18) H(28) 3.248(3) .
C(18) H(29) 2.790(3) .
C(18) H(30) 3.268(3) .
C(18) H(40) 2.814 .
C(18) H(41) 3.458 .
C(18) H(43) 2.842 .
C(18) H(44) 3.264 .
C(19) H(3) 2.582(3) .
C(19) H(4) 3.482(3) .
C(19) H(12) 3.318 2_756
C(19) H(14) 3.108 2_756
C(19) H(27) 2.021(3) .
C(19) H(29) 2.015(3) .
C(19) H(30) 2.015(3) .
C(20) H(3) 3.311(3) .
C(20) H(14) 3.459 2_756
C(20) H(28) 3.231(4) .
C(20) H(29) 2.983(3) .
C(20) H(30) 2.517(3) .
C(20) H(31) 3.304 .
C(20) H(33) 2.680 .
C(20) H(35) 2.709 .
C(20) H(36) 3.274 .
C(21) H(27) 2.030(4) .
C(21) H(28) 2.027(4) .
C(21) H(31) 2.685 .
C(21) H(32) 3.314 .
C(21) H(33) 2.625 .
C(21) H(34) 3.314 .
C(21) H(35) 2.645 .
C(21) H(36) 2.660 .
C(21) H(37) 3.356 .
C(21) H(38) 2.725 .
C(21) H(39) 2.711 .
C(22) H(15) 3.414 2_756
C(22) H(27) 3.239(4) .
C(22) H(31) 3.563 .
C(22) H(36) 3.485 .
C(22) H(38) 2.794 .
C(22) H(39) 2.800 .
C(22) H(41) 3.500 .
C(22) H(44) 3.538 .
C(22) H(46) 2.750 .
C(22) H(48) 2.697 .
C(23) H(15) 3.359 2_756
C(23) H(28) 2.024(3) .
C(23) H(40) 2.650 .
C(23) H(41) 2.729 .
C(23) H(42) 3.335 .
C(23) H(43) 2.733 .
C(23) H(44) 2.670 .
C(23) H(45) 3.342 .
C(23) H(46) 2.741 .
C(23) H(47) 3.355 .
C(23) H(48) 2.691 .
C(24) H(3) 2.536(3) .
C(24) H(4) 2.761(3) .
C(24) H(7) 2.598(3) .
C(24) H(8) 3.232(3) .
C(24) H(12) 3.500 2_756
C(24) H(14) 3.140 2_756
C(24) H(27) 2.636(3) .
C(24) H(50) 3.380 1_655
C(25) H(27) 2.663(4) .
C(25) H(28) 2.747(4) .
C(25) H(31) 2.036 .
C(25) H(32) 2.036 .
C(25) H(33) 2.036 .
C(25) H(34) 2.033 .
C(25) H(35) 2.033 .
C(25) H(36) 2.033 .
C(25) H(37) 2.044 .
C(25) H(38) 2.044 .
C(25) H(39) 2.044 .
C(26) H(3) 3.240(3) 2_867
C(26) H(4) 3.283(3) 2_867
C(26) H(27) 2.828(4) .
C(26) H(34) 2.647 .
C(26) H(35) 2.641 .
C(26) H(36) 3.289 .
C(26) H(37) 2.636 .
C(26) H(38) 3.290 .
C(26) H(39) 2.650 .
C(26) H(42) 3.538 1_655
C(26) H(56) 3.496 2_767
C(27) H(16) 3.478 2_756
C(27) H(20) 3.444 2_756
C(27) H(27) 2.870(5) .
C(27) H(31) 3.288 .
C(27) H(32) 2.625 .
C(27) H(33) 2.664 .
C(27) H(34) 3.282 2_857
C(27) H(37) 2.655 .
C(27) H(38) 2.645 .
C(27) H(39) 3.293 .
C(28) H(28) 2.513(5) .
C(28) H(31) 2.624 .
C(28) H(32) 2.657 .
C(28) H(33) 3.292 .
C(28) H(34) 2.639 .
C(28) H(35) 3.296 .
C(28) H(36) 2.655 .
C(29) H(28) 2.696(4) .
C(29) H(40) 2.058 .
C(29) H(41) 2.058 .
C(29) H(42) 2.058 .
C(29) H(43) 2.053 .
C(29) H(44) 2.053 .
C(29) H(45) 2.053 .
C(29) H(46) 2.069 .
C(29) H(47) 2.069 .
C(29) H(48) 2.069 .
C(30) H(40) 3.589 2_767
C(30) H(41) 3.201 2_767
C(30) H(43) 2.678 .
C(30) H(44) 3.338 .
C(30) H(45) 2.720 .
C(30) H(46) 2.636 .
C(30) H(47) 2.691 .
C(30) H(48) 3.319 .
C(30) H(57) 3.556 .
C(31) H(15) 3.407 2_756
C(31) H(18) 3.322 2_656
C(31) H(38) 3.414 2_757
C(31) H(40) 2.755 .
C(31) H(41) 3.335 .
C(31) H(42) 2.648 .
C(31) H(46) 3.312 .
C(31) H(47) 2.626 .
C(31) H(48) 2.689 .
C(32) H(1) 3.182(5) 2_767
C(32) H(17) 2.985 1_556
C(32) H(28) 2.408(5) .
C(32) H(38) 3.342 2_757
C(32) H(40) 3.321 .
C(32) H(41) 2.623 .
C(32) H(42) 2.699 .
C(32) H(43) 3.315 .
C(32) H(44) 2.692 .
C(32) H(45) 2.615 .
C(33) H(49) 1.932 .
C(33) H(50) 1.932 .
C(33) H(51) 1.932 .
C(33) H(52) 1.892 .
C(33) H(53) 1.891 .
C(33) H(54) 1.891 .
C(33) H(55) 1.878 .
C(33) H(56) 1.878 .
C(33) H(57) 1.878 .
C(34) H(11) 3.508 1_455
C(34) H(25) 3.132 .
C(34) H(30) 3.273(14) 1_455
C(34) H(52) 2.867 .
C(34) H(53) 1.985 .
C(34) H(54) 2.521 .
C(34) H(55) 2.313 .
C(34) H(56) 2.729 .
C(34) H(57) 3.049 .
C(35) H(10) 3.529 2_766
C(35) H(49) 1.954 .
C(35) H(50) 2.679 .
C(35) H(51) 2.757 .
C(35) H(54) 3.591 2_666
C(35) H(55) 2.958 .
C(35) H(56) 2.229 .
C(35) H(57) 2.740 .
C(36) H(31) 3.234 2_767
C(36) H(39) 3.570 2_767
C(36) H(40) 3.434 .
C(36) H(49) 2.941 .
C(36) H(50) 2.284 .
C(36) H(51) 2.880 .
C(36) H(52) 2.257 .
C(36) H(53) 2.696 .
C(36) H(54) 2.982 .
H(1) O(1) 1.946(2) .
H(1) N(1) 3.236(3) .
H(1) C(2) 2.046(4) .
H(1) C(32) 3.182(5) 2_767
H(1) H(2) 1.551(4) .
H(1) H(3) 2.268(4) .
H(1) H(4) 2.427(4) .
H(1) H(8) 3.581(3) .
H(1) H(16) 3.528 2_766
H(1) H(17) 3.031 2_766
H(1) H(32) 2.918 2_867
H(1) H(41) 3.312 2_767
H(1) H(42) 3.280 2_767
H(1) H(46) 2.813 2_767
H(1) H(47) 2.699 2_767
H(2) Ti(1) 3.319(2) .
H(2) O(1) 1.946(3) .
H(2) N(1) 2.719(3) .
H(2) C(2) 2.046(4) .
H(2) C(3) 3.207(4) 2_766
H(2) C(4) 3.249(3) 2_766
H(2) C(5) 3.195(3) 2_766
H(2) C(6) 3.092(4) 2_766
H(2) C(7) 2.974(4) 2_766
H(2) C(8) 3.039(4) 2_766
H(2) C(9) 2.811(3) .
H(2) H(1) 1.551(4) .
H(2) H(3) 2.797(4) .
H(2) H(4) 2.267(4) .
H(2) H(6) 3.432(3) 2_766
H(2) H(7) 3.136(4) .
H(2) H(8) 2.237(3) .
H(2) H(17) 3.333 2_766
H(2) H(22) 2.987 2_766
H(3) Ti(1) 3.261(2) .
H(3) O(1) 2.689(3) .
H(3) O(3) 3.237(2) .
H(3) N(1) 2.017(2) .
H(3) C(1) 2.049(4) .
H(3) C(9) 3.249(3) .
H(3) C(18) 3.027(3) .
H(3) C(19) 2.582(3) .
H(3) C(20) 3.311(3) .
H(3) C(24) 2.536(3) .
H(3) C(26) 3.240(3) 2_867
H(3) H(1) 2.268(4) .
H(3) H(2) 2.797(4) .
H(3) H(4) 1.551(3) .
H(3) H(7) 3.409(3) .
H(3) H(8) 3.518(3) .
H(3) H(27) 3.560(4) .
H(3) H(29) 3.425(3) .
H(3) H(30) 2.738(3) .
H(3) H(31) 3.068 2_867
H(3) H(32) 2.749 2_867
H(3) H(33) 3.406 2_867
H(3) H(41) 3.478 2_767
H(3) H(42) 3.328 2_767
H(4) O(1) 3.184(3) .
H(4) N(1) 2.017(2) .
H(4) C(1) 2.049(4) .
H(4) C(9) 2.517(2) .
H(4) C(16) 3.521(4) 2_766
H(4) C(19) 3.482(3) .
H(4) C(24) 2.761(3) .
H(4) C(26) 3.283(3) 2_867
H(4) H(1) 2.427(4) .
H(4) H(2) 2.267(4) .
H(4) H(3) 1.551(3) .
H(4) H(7) 2.340(3) .
H(4) H(8) 2.720(2) .
H(4) H(22) 2.691 2_766
H(4) H(23) 3.558 2_766
H(4) H(29) 3.578(3) .
H(4) H(30) 2.593(3) .
H(4) H(31) 2.909 2_867
H(4) H(32) 2.785 2_867
H(4) H(56) 3.272 1_655
H(5) C(3) 3.273(3) .
H(5) C(4) 2.039(3) .
H(5) C(6) 2.033(2) .
H(5) C(7) 3.234(3) .
H(5) C(9) 2.696(3) .
H(5) C(10) 2.727(3) .
H(5) C(11) 2.496(6) .
H(5) H(7) 2.377(3) .
H(5) H(8) 3.338(3) .
H(5) H(9) 3.426 .
H(5) H(10) 2.397 .
H(5) H(11) 2.144 .
H(5) H(29) 3.215(3) .
H(5) H(30) 3.350(3) .
H(5) H(49) 2.920 1_655
H(5) H(53) 3.333 1_655
H(5) H(54) 3.324 2_766
H(6) C(3) 3.237(3) .
H(6) C(5) 3.223(2) .
H(6) C(6) 2.013(3) .
H(6) C(8) 2.021(3) .
H(6) C(10) 2.654(4) .
H(6) C(12) 2.853(7) .
H(6) C(13) 2.827(7) .
H(6) C(14) 2.697(4) .
H(6) C(15) 2.453(5) .
H(6) H(2) 3.432(3) 2_766
H(6) H(13) 3.184 .
H(6) H(13) 3.589 2_756
H(6) H(14) 2.348 .
H(6) H(15) 3.595 .
H(6) H(16) 2.248 .
H(6) H(17) 3.276 .
H(6) H(18) 3.386 .
H(6) H(19) 2.324 .
H(6) H(20) 2.138 .
H(6) H(36) 3.551 2_756
H(7) O(2) 3.498(3) 2_766
H(7) N(1) 2.013(3) .
H(7) C(1) 3.400(4) .
H(7) C(2) 2.613(3) .
H(7) C(3) 3.261(2) .
H(7) C(4) 2.025(2) .
H(7) C(5) 2.566(2) .
H(7) C(16) 3.526(3) 2_766
H(7) C(24) 2.598(3) .
H(7) H(2) 3.136(4) .
H(7) H(3) 3.409(3) .
H(7) H(4) 2.340(3) .
H(7) H(5) 2.377(3) .
H(7) H(8) 1.551(3) .
H(7) H(8) 3.589(3) 2_766
H(7) H(22) 3.219 2_766
H(7) H(23) 2.944 2_766
H(7) H(29) 2.834(3) .
H(7) H(30) 2.396(3) .
H(7) H(49) 3.440 1_655
H(7) H(53) 3.037 1_655
H(8) Ti(1) 3.143(2) .
H(8) O(1) 3.044(3) .
H(8) O(2) 2.696(2) .
H(8) O(2) 3.068(3) 2_766
H(8) N(1) 2.014(3) .
H(8) C(1) 2.685(3) .
H(8) C(2) 2.614(3) .
H(8) C(3) 2.710(2) .
H(8) C(3) 2.862(3) 2_766
H(8) C(4) 2.025(3) .
H(8) C(4) 2.852(3) 2_766
H(8) C(5) 3.137(3) .
H(8) C(8) 3.568(3) 2_766
H(8) C(9) 3.089(3) 2_766
H(8) C(24) 3.232(3) .
H(8) H(1) 3.581(3) .
H(8) H(2) 2.237(3) .
H(8) H(3) 3.518(3) .
H(8) H(4) 2.720(2) .
H(8) H(5) 3.338(3) .
H(8) H(7) 1.551(3) .
H(8) H(7) 3.589(3) 2_766
H(8) H(8) 2.487(2) 2_766
H(8) H(22) 3.483 2_766
H(8) H(23) 3.341 2_766
H(8) H(29) 3.407(3) .
H(8) H(30) 3.440(3) .
H(9) C(6) 3.337 .
H(9) C(10) 2.033 .
H(9) C(12) 2.498 .
H(9) C(13) 2.769 .
H(9) H(5) 3.426 .
H(9) H(10) 1.551 .
H(9) H(11) 1.551 .
H(9) H(12) 2.248 .
H(9) H(13) 2.793 .
H(9) H(14) 3.367 .
H(9) H(15) 2.607 .
H(9) H(16) 3.599 .
H(9) H(17) 3.104 .
H(9) H(18) 3.029 1_655
H(9) H(21) 2.798 1_655
H(9) H(24) 3.061 2_756
H(9) H(26) 3.074 1_655
H(9) H(43) 3.584 2_756
H(9) H(44) 2.974 2_756
H(10) C(5) 2.914 .
H(10) C(6) 2.814 .
H(10) C(10) 2.033 .
H(10) C(12) 3.263 .
H(10) C(13) 2.667 .
H(10) C(35) 3.529 2_766
H(10) H(5) 2.397 .
H(10) H(9) 1.551 .
H(10) H(11) 1.551 .
H(10) H(12) 3.389 .
H(10) H(13) 3.544 .
H(10) H(15) 2.891 .
H(10) H(16) 3.544 .
H(10) H(17) 2.538 .
H(10) H(21) 2.729 1_655
H(10) H(49) 3.559 1_655
H(10) H(52) 2.827 2_766
H(10) H(54) 3.375 2_766
H(11) C(5) 2.627 .
H(11) C(6) 2.625 .
H(11) C(10) 2.033 .
H(11) C(12) 2.673 .
H(11) C(13) 3.320 .
H(11) C(34) 3.508 1_655
H(11) H(5) 2.144 .
H(11) H(9) 1.551 .
H(11) H(10) 1.551 .
H(11) H(12) 2.901 .
H(11) H(13) 2.539 .
H(11) H(14) 3.549 .
H(11) H(15) 3.574 .
H(11) H(17) 3.550 .
H(11) H(21) 3.244 1_655
H(11) H(24) 3.288 2_756
H(11) H(26) 3.248 1_655
H(11) H(49) 2.876 1_655
H(11) H(51) 3.474 1_655
H(12) O(3) 3.105 2_756
H(12) C(6) 3.336 .
H(12) C(10) 2.074 .
H(12) C(11) 2.546 .
H(12) C(13) 2.677 .
H(12) C(18) 3.082 2_756
H(12) C(19) 3.318 2_756
H(12) C(24) 3.500 2_756
H(12) H(9) 2.248 .
H(12) H(10) 3.389 .
H(12) H(11) 2.901 .
H(12) H(13) 1.552 .
H(12) H(14) 1.551 .
H(12) H(15) 2.471 .
H(12) H(16) 2.977 .
H(12) H(17) 3.534 .
H(12) H(24) 2.891 2_756
H(12) H(29) 2.822 2_756
H(12) H(43) 3.257 2_756
H(12) H(44) 3.140 2_756
H(13) C(5) 3.481 .
H(13) C(6) 2.641 .
H(13) C(7) 3.187 .
H(13) C(7) 3.363 2_756
H(13) C(8) 3.482 2_756
H(13) C(10) 2.074 .
H(13) C(11) 2.644 .
H(13) C(13) 3.267 .
H(13) H(6) 3.184 .
H(13) H(6) 3.589 2_756
H(13) H(9) 2.793 .
H(13) H(10) 3.544 .
H(13) H(11) 2.539 .
H(13) H(12) 1.552 .
H(13) H(13) 2.996 2_756
H(13) H(14) 1.551 .
H(13) H(14) 3.566 2_756
H(13) H(15) 3.483 .
H(13) H(16) 3.450 .
H(13) H(24) 2.963 2_756
H(13) H(29) 3.064 2_756
H(14) C(6) 2.733 .
H(14) C(7) 2.797 .
H(14) C(10) 2.074 .
H(14) C(11) 3.260 .
H(14) C(13) 2.560 .
H(14) C(18) 3.504 2_756
H(14) C(19) 3.108 2_756
H(14) C(20) 3.459 2_756
H(14) C(24) 3.140 2_756
H(14) H(6) 2.348 .
H(14) H(9) 3.367 .
H(14) H(11) 3.549 .
H(14) H(12) 1.551 .
H(14) H(13) 1.551 .
H(14) H(13) 3.566 2_756
H(14) H(15) 2.764 .
H(14) H(16) 2.375 .
H(14) H(17) 3.455 .
H(14) H(29) 2.451 2_756
H(14) H(30) 3.509 2_756
H(15) C(6) 3.310 .
H(15) C(10) 2.021 .
H(15) C(11) 2.695 .
H(15) C(12) 2.588 .
H(15) C(22) 3.414 2_756
H(15) C(23) 3.359 2_756
H(15) C(31) 3.407 2_756
H(15) H(6) 3.595 .
H(15) H(9) 2.607 .
H(15) H(10) 2.891 .
H(15) H(11) 3.574 .
H(15) H(12) 2.471 .
H(15) H(13) 3.483 .
H(15) H(14) 2.764 .
H(15) H(16) 1.551 .
H(15) H(17) 1.551 .
H(15) H(44) 2.554 2_756
H(15) H(46) 3.401 1_554
H(15) H(48) 3.199 1_554
H(15) H(48) 3.493 2_756
H(16) C(6) 2.627 .
H(16) C(7) 2.706 .
H(16) C(10) 2.021 .
H(16) C(11) 3.325 .
H(16) C(12) 2.616 .
H(16) C(27) 3.478 2_756
H(16) H(1) 3.528 2_766
H(16) H(6) 2.248 .
H(16) H(9) 3.599 .
H(16) H(10) 3.544 .
H(16) H(12) 2.977 .
H(16) H(13) 3.450 .
H(16) H(14) 2.375 .
H(16) H(15) 1.551 .
H(16) H(17) 1.551 .
H(16) H(20) 3.598 .
H(16) H(35) 3.544 2_756
H(16) H(36) 2.678 2_756
H(16) H(46) 3.473 1_554
H(16) H(47) 3.314 1_554
H(16) H(48) 3.458 1_554
H(17) O(1) 3.363 2_766
H(17) C(1) 3.409 2_766
H(17) C(5) 3.561 .
H(17) C(6) 2.691 .
H(17) C(7) 3.321 .
H(17) C(10) 2.021 .
H(17) C(11) 2.733 .
H(17) C(12) 3.282 .
H(17) C(32) 2.985 1_554
H(17) H(1) 3.031 2_766
H(17) H(2) 3.333 2_766
H(17) H(6) 3.276 .
H(17) H(9) 3.104 .
H(17) H(10) 2.538 .
H(17) H(11) 3.550 .
H(17) H(12) 3.534 .
H(17) H(14) 3.455 .
H(17) H(15) 1.551 .
H(17) H(16) 1.551 .
H(17) H(46) 2.481 1_554
H(17) H(47) 3.014 1_554
H(17) H(48) 2.982 1_554
H(18) C(8) 3.355 .
H(18) C(14) 2.060 .
H(18) C(16) 2.597 .
H(18) C(17) 2.686 .
H(18) C(31) 3.322 2_656
H(18) H(6) 3.386 .
H(18) H(9) 3.029 1_455
H(18) H(19) 1.551 .
H(18) H(20) 1.551 .
H(18) H(21) 2.394 .
H(18) H(22) 2.856 .
H(18) H(23) 3.473 .
H(18) H(24) 3.083 .
H(18) H(25) 3.498 .
H(18) H(26) 2.429 .
H(18) H(37) 3.360 1_454
H(18) H(43) 3.196 2_656
H(18) H(44) 3.182 2_656
H(18) H(45) 3.033 2_656
H(19) C(7) 2.862 .
H(19) C(8) 2.786 .
H(19) C(14) 2.060 .
H(19) C(16) 3.309 .
H(19) C(17) 2.594 .
H(19) H(6) 2.324 .
H(19) H(18) 1.551 .
H(19) H(20) 1.551 .
H(19) H(21) 3.479 .
H(19) H(22) 3.558 .
H(19) H(24) 2.507 .
H(19) H(25) 3.503 .
H(19) H(26) 2.710 .
H(19) H(26) 3.556 2_656
H(19) H(35) 3.458 2_756
H(19) H(50) 3.570 2_656
H(19) H(51) 3.285 2_656
H(20) C(7) 2.677 .
H(20) C(8) 2.679 .
H(20) C(14) 2.060 .
H(20) C(16) 2.713 .
H(20) C(17) 3.296 .
H(20) C(27) 3.444 2_756
H(20) H(6) 2.138 .
H(20) H(16) 3.598 .
H(20) H(18) 1.551 .
H(20) H(19) 1.551 .
H(20) H(21) 2.977 .
H(20) H(22) 2.553 .
H(20) H(23) 3.577 .
H(20) H(24) 3.547 .
H(20) H(26) 3.462 .
H(20) H(35) 2.974 2_756
H(20) H(36) 3.225 2_756
H(20) H(37) 3.066 1_454
H(20) H(45) 3.574 2_656
H(21) C(8) 3.325 .
H(21) C(11) 3.087 1_455
H(21) C(14) 2.058 .
H(21) C(15) 2.637 .
H(21) C(17) 2.676 .
H(21) H(9) 2.798 1_455
H(21) H(10) 2.729 1_455
H(21) H(11) 3.244 1_455
H(21) H(18) 2.394 .
H(21) H(19) 3.479 .
H(21) H(20) 2.977 .
H(21) H(22) 1.551 .
H(21) H(23) 1.551 .
H(21) H(24) 3.566 .
H(21) H(25) 2.853 .
H(21) H(26) 2.570 .
H(21) H(37) 3.524 1_454
H(21) H(39) 3.546 1_454
H(21) H(52) 2.926 2_666
H(21) H(53) 3.561 2_666
H(22) O(2) 3.523 .
H(22) C(1) 3.532 2_766
H(22) C(2) 3.456 2_766
H(22) C(3) 3.316 .
H(22) C(7) 3.508 .
H(22) C(8) 2.674 .
H(22) C(14) 2.058 .
H(22) C(15) 2.670 .
H(22) C(17) 3.325 .
H(22) H(2) 2.987 2_766
H(22) H(4) 2.691 2_766
H(22) H(7) 3.219 2_766
H(22) H(8) 3.483 2_766
H(22) H(18) 2.856 .
H(22) H(19) 3.558 .
H(22) H(20) 2.553 .
H(22) H(21) 1.551 .
H(22) H(23) 1.551 .
H(22) H(25) 3.506 .
H(22) H(26) 3.587 .
H(22) H(37) 3.085 1_454
H(22) H(39) 3.449 1_454
H(22) H(52) 3.385 2_666
H(23) O(2) 2.412 .
H(23) C(3) 2.794 .
H(23) C(8) 2.678 .
H(23) C(9) 3.584 2_766
H(23) C(14) 2.058 .
H(23) C(15) 3.313 .
H(23) C(17) 2.691 .
H(23) H(4) 3.558 2_766
H(23) H(7) 2.944 2_766
H(23) H(8) 3.341 2_766
H(23) H(18) 3.473 .
H(23) H(20) 3.577 .
H(23) H(21) 1.551 .
H(23) H(22) 1.551 .
H(23) H(24) 3.523 .
H(23) H(25) 2.462 .
H(23) H(26) 3.047 .
H(23) H(49) 3.584 .
H(23) H(52) 3.260 2_666
H(23) H(53) 3.163 2_666
H(23) H(54) 3.079 .
H(24) O(2) 3.346 .
H(24) C(3) 3.252 .
H(24) C(7) 3.482 .
H(24) C(8) 2.633 .
H(24) C(11) 3.575 2_756
H(24) C(12) 3.351 2_756
H(24) C(14) 2.049 .
H(24) C(15) 2.722 .
H(24) C(16) 3.324 .
H(24) C(17) 3.594 2_656
H(24) H(9) 3.061 2_756
H(24) H(11) 3.288 2_756
H(24) H(12) 2.891 2_756
H(24) H(13) 2.963 2_756
H(24) H(18) 3.083 .
H(24) H(19) 2.507 .
H(24) H(20) 3.547 .
H(24) H(21) 3.566 .
H(24) H(23) 3.523 .
H(24) H(25) 1.551 .
H(24) H(26) 1.551 .
H(24) H(26) 2.733 2_656
H(24) H(51) 3.574 .
H(25) Ti(1) 3.199 .
H(25) O(2) 2.407 .
H(25) O(4) 2.961 .
H(25) C(3) 2.904 .
H(25) C(8) 2.756 .
H(25) C(14) 2.049 .
H(25) C(15) 3.293 .
H(25) C(16) 2.625 .
H(25) C(34) 3.132 .
H(25) H(18) 3.498 .
H(25) H(19) 3.503 .
H(25) H(21) 2.853 .
H(25) H(22) 3.506 .
H(25) H(23) 2.462 .
H(25) H(24) 1.551 .
H(25) H(26) 1.551 .
H(25) H(49) 3.254 .
H(25) H(51) 2.344 .
H(26) C(8) 3.329 .
H(26) C(11) 3.560 1_455
H(26) C(14) 2.049 .
H(26) C(15) 2.557 .
H(26) C(16) 2.741 .
H(26) C(17) 3.033 2_656
H(26) H(9) 3.074 1_455
H(26) H(11) 3.248 1_455
H(26) H(18) 2.429 .
H(26) H(19) 2.710 .
H(26) H(19) 3.556 2_656
H(26) H(20) 3.462 .
H(26) H(21) 2.570 .
H(26) H(22) 3.587 .
H(26) H(23) 3.047 .
H(26) H(24) 1.551 .
H(26) H(24) 2.733 2_656
H(26) H(25) 1.551 .
H(26) H(26) 2.481 2_656
H(26) H(51) 2.964 .
H(27) C(18) 3.263(3) .
H(27) C(19) 2.021(3) .
H(27) C(21) 2.030(4) .
H(27) C(22) 3.239(4) .
H(27) C(24) 2.636(3) .
H(27) C(25) 2.663(4) .
H(27) C(26) 2.828(4) .
H(27) C(27) 2.870(5) .
H(27) H(3) 3.560(4) .
H(27) H(29) 3.137(3) .
H(27) H(30) 2.302(3) .
H(27) H(31) 3.284 .
H(27) H(32) 3.591 .
H(27) H(33) 2.243 .
H(27) H(35) 2.311 .
H(27) H(36) 3.306 .
H(27) H(50) 2.962 1_655
H(27) H(55) 2.947 1_655
H(28) C(18) 3.248(3) .
H(28) C(20) 3.231(4) .
H(28) C(21) 2.027(4) .
H(28) C(23) 2.024(3) .
H(28) C(25) 2.747(4) .
H(28) C(28) 2.513(5) .
H(28) C(29) 2.696(4) .
H(28) C(32) 2.408(5) .
H(28) H(37) 3.450 .
H(28) H(38) 2.278 .
H(28) H(39) 2.290 .
H(28) H(41) 3.568 .
H(28) H(46) 2.188 .
H(28) H(47) 3.342 .
H(28) H(48) 2.171 .
H(28) H(48) 3.531 2_757
H(29) Ti(1) 3.344(2) .
H(29) O(2) 3.322(3) .
H(29) O(3) 2.904(3) .
H(29) N(1) 1.990(3) .
H(29) C(2) 3.251(3) .
H(29) C(3) 2.910(3) .
H(29) C(4) 2.434(3) .
H(29) C(5) 2.928(3) .
H(29) C(9) 2.543(3) .
H(29) C(12) 2.934(5) 2_756
H(29) C(18) 2.790(3) .
H(29) C(19) 2.015(3) .
H(29) C(20) 2.983(3) .
H(29) H(3) 3.425(3) .
H(29) H(4) 3.578(3) .
H(29) H(5) 3.215(3) .
H(29) H(7) 2.834(3) .
H(29) H(8) 3.407(3) .
H(29) H(12) 2.822 2_756
H(29) H(13) 3.064 2_756
H(29) H(14) 2.451 2_756
H(29) H(27) 3.137(3) .
H(29) H(30) 1.551(2) .
H(30) N(1) 1.990(3) .
H(30) C(2) 2.614(3) .
H(30) C(4) 3.134(2) .
H(30) C(5) 3.482(3) .
H(30) C(9) 2.570(3) .
H(30) C(18) 3.268(3) .
H(30) C(19) 2.015(3) .
H(30) C(20) 2.517(3) .
H(30) C(34) 3.273(14) 1_655
H(30) H(3) 2.738(3) .
H(30) H(4) 2.593(3) .
H(30) H(5) 3.350(3) .
H(30) H(7) 2.396(3) .
H(30) H(8) 3.440(3) .
H(30) H(14) 3.509 2_756
H(30) H(27) 2.302(3) .
H(30) H(29) 1.551(2) .
H(30) H(49) 3.313 1_655
H(30) H(50) 2.469 1_655
H(30) H(55) 3.362 1_655
H(30) H(56) 3.491 1_655
H(31) C(2) 3.425 2_867
H(31) C(20) 3.304 .
H(31) C(21) 2.685 .
H(31) C(22) 3.563 .
H(31) C(25) 2.036 .
H(31) C(27) 3.288 .
H(31) C(28) 2.624 .
H(31) C(36) 3.234 2_767
H(31) H(3) 3.068 2_867
H(31) H(4) 2.909 2_867
H(31) H(27) 3.284 .
H(31) H(32) 1.551 .
H(31) H(33) 1.551 .
H(31) H(34) 3.502 .
H(31) H(35) 3.516 .
H(31) H(37) 2.875 .
H(31) H(38) 3.498 .
H(31) H(39) 2.452 .
H(31) H(55) 3.243 2_767
H(31) H(56) 2.589 2_767
H(31) H(57) 3.404 2_767
H(32) C(1) 3.458 2_867
H(32) C(2) 3.084 2_867
H(32) C(21) 3.314 .
H(32) C(25) 2.036 .
H(32) C(27) 2.625 .
H(32) C(28) 2.657 .
H(32) H(1) 2.918 2_867
H(32) H(3) 2.749 2_867
H(32) H(4) 2.785 2_867
H(32) H(27) 3.591 .
H(32) H(31) 1.551 .
H(32) H(33) 1.551 .
H(32) H(34) 2.451 .
H(32) H(35) 2.882 .
H(32) H(36) 3.498 .
H(32) H(37) 2.473 .
H(32) H(38) 3.517 .
H(32) H(39) 2.945 .
H(32) H(42) 3.083 1_655
H(32) H(47) 3.591 1_655
H(33) C(20) 2.680 .
H(33) C(21) 2.625 .
H(33) C(25) 2.036 .
H(33) C(27) 2.664 .
H(33) C(28) 3.292 .
H(33) H(3) 3.406 2_867
H(33) H(27) 2.243 .
H(33) H(31) 1.551 .
H(33) H(32) 1.551 .
H(33) H(34) 2.948 .
H(33) H(35) 2.486 .
H(33) H(36) 3.524 .
H(33) H(37) 3.513 .
H(33) H(39) 3.508 .
H(33) H(42) 3.095 1_655
H(33) H(55) 3.074 1_655
H(34) C(21) 3.314 .
H(34) C(25) 2.033 .
H(34) C(26) 2.647 .
H(34) C(27) 3.282 2_857
H(34) C(28) 2.639 .
H(34) H(31) 3.502 .
H(34) H(32) 2.451 .
H(34) H(33) 2.948 .
H(34) H(34) 2.542 2_857
H(34) H(35) 1.551 .
H(34) H(36) 1.551 .
H(34) H(36) 3.196 2_857
H(34) H(37) 2.469 .
H(34) H(37) 3.380 2_857
H(34) H(38) 2.899 .
H(34) H(39) 3.509 .
H(34) H(45) 3.222 1_655
H(34) H(47) 3.545 1_655
H(35) C(15) 3.573 2_756
H(35) C(20) 2.709 .
H(35) C(21) 2.645 .
H(35) C(25) 2.033 .
H(35) C(26) 2.641 .
H(35) C(28) 3.296 .
H(35) H(16) 3.544 2_756
H(35) H(19) 3.458 2_756
H(35) H(20) 2.974 2_756
H(35) H(27) 2.311 .
H(35) H(31) 3.516 .
H(35) H(32) 2.882 .
H(35) H(33) 2.486 .
H(35) H(34) 1.551 .
H(35) H(36) 1.551 .
H(35) H(37) 3.517 .
H(35) H(38) 3.517 .
H(35) H(45) 3.175 1_655
H(36) C(13) 3.526 2_756
H(36) C(20) 3.274 .
H(36) C(21) 2.660 .
H(36) C(22) 3.485 .
H(36) C(25) 2.033 .
H(36) C(26) 3.289 .
H(36) C(28) 2.655 .
H(36) H(6) 3.551 2_756
H(36) H(16) 2.678 2_756
H(36) H(20) 3.225 2_756
H(36) H(27) 3.306 .
H(36) H(32) 3.498 .
H(36) H(33) 3.524 .
H(36) H(34) 1.551 .
H(36) H(34) 3.196 2_857
H(36) H(35) 1.551 .
H(36) H(37) 2.937 .
H(36) H(38) 2.475 .
H(36) H(39) 3.516 .
H(36) H(47) 3.069 2_757
H(37) C(21) 3.356 .
H(37) C(25) 2.044 .
H(37) C(26) 2.636 .
H(37) C(27) 2.655 .
H(37) H(18) 3.360 1_656
H(37) H(20) 3.066 1_656
H(37) H(21) 3.524 1_656
H(37) H(22) 3.085 1_656
H(37) H(28) 3.450 .
H(37) H(31) 2.875 .
H(37) H(32) 2.473 .
H(37) H(33) 3.513 .
H(37) H(34) 2.469 .
H(37) H(34) 3.380 2_857
H(37) H(35) 3.517 .
H(37) H(36) 2.937 .
H(37) H(38) 1.551 .
H(37) H(39) 1.551 .
H(37) H(44) 3.591 2_757
H(37) H(45) 3.427 2_757
H(38) C(21) 2.725 .
H(38) C(22) 2.794 .
H(38) C(25) 2.044 .
H(38) C(26) 3.290 .
H(38) C(27) 2.645 .
H(38) C(31) 3.414 2_757
H(38) C(32) 3.342 2_757
H(38) H(28) 2.278 .
H(38) H(31) 3.498 .
H(38) H(32) 3.517 .
H(38) H(34) 2.899 .
H(38) H(35) 3.517 .
H(38) H(36) 2.475 .
H(38) H(37) 1.551 .
H(38) H(39) 1.551 .
H(38) H(44) 2.925 2_757
H(38) H(45) 3.112 2_757
H(38) H(47) 3.051 2_757
H(38) H(48) 2.828 2_757
H(39) C(21) 2.711 .
H(39) C(22) 2.800 .
H(39) C(25) 2.044 .
H(39) C(26) 2.650 .
H(39) C(27) 3.293 .
H(39) C(36) 3.570 2_767
H(39) H(21) 3.546 1_656
H(39) H(22) 3.449 1_656
H(39) H(28) 2.290 .
H(39) H(31) 2.452 .
H(39) H(32) 2.945 .
H(39) H(33) 3.508 .
H(39) H(34) 3.509 .
H(39) H(36) 3.516 .
H(39) H(37) 1.551 .
H(39) H(38) 1.551 .
H(39) H(52) 3.424 2_767
H(39) H(56) 2.879 2_767
H(39) H(57) 3.393 2_767
H(40) Ti(1) 3.375 .
H(40) O(3) 2.466 .
H(40) O(4) 3.191 .
H(40) C(18) 2.814 .
H(40) C(23) 2.650 .
H(40) C(29) 2.058 .
H(40) C(30) 3.589 2_767
H(40) C(31) 2.755 .
H(40) C(32) 3.321 .
H(40) C(36) 3.434 .
H(40) H(40) 3.580 2_767
H(40) H(41) 1.551 .
H(40) H(41) 2.789 2_767
H(40) H(42) 1.551 .
H(40) H(43) 2.573 .
H(40) H(44) 3.594 .
H(40) H(45) 3.078 .
H(40) H(46) 3.494 .
H(40) H(47) 3.571 .
H(40) H(55) 3.287 .
H(40) H(57) 2.859 .
H(41) O(1) 3.439 2_767
H(41) C(18) 3.458 .
H(41) C(22) 3.500 .
H(41) C(23) 2.729 .
H(41) C(29) 2.058 .
H(41) C(30) 3.201 2_767
H(41) C(31) 3.335 .
H(41) C(32) 2.623 .
H(41) H(1) 3.312 2_767
H(41) H(3) 3.478 2_767
H(41) H(28) 3.568 .
H(41) H(40) 1.551 .
H(41) H(40) 2.789 2_767
H(41) H(41) 2.748 2_767
H(41) H(42) 1.551 .
H(41) H(43) 3.567 .
H(41) H(45) 3.547 .
H(41) H(46) 2.411 .
H(41) H(47) 2.910 .
H(41) H(48) 3.488 .
H(42) C(23) 3.335 .
H(42) C(26) 3.538 1_455
H(42) C(29) 2.058 .
H(42) C(31) 2.648 .
H(42) C(32) 2.699 .
H(42) H(1) 3.280 2_767
H(42) H(3) 3.328 2_767
H(42) H(32) 3.083 1_455
H(42) H(33) 3.095 1_455
H(42) H(40) 1.551 .
H(42) H(41) 1.551 .
H(42) H(43) 2.858 .
H(42) H(44) 3.534 .
H(42) H(45) 2.504 .
H(42) H(46) 2.940 .
H(42) H(47) 2.551 .
H(42) H(48) 3.572 .
H(42) H(55) 3.277 .
H(42) H(57) 3.424 .
H(43) O(3) 2.349 .
H(43) O(4) 3.437 .
H(43) C(18) 2.842 .
H(43) C(23) 2.733 .
H(43) C(29) 2.053 .
H(43) C(30) 2.678 .
H(43) C(32) 3.315 .
H(43) H(9) 3.584 2_756
H(43) H(12) 3.257 2_756
H(43) H(18) 3.196 2_656
H(43) H(40) 2.573 .
H(43) H(41) 3.567 .
H(43) H(42) 2.858 .
H(43) H(44) 1.551 .
H(43) H(45) 1.551 .
H(43) H(47) 3.485 .
H(43) H(48) 3.570 .
H(43) H(51) 3.372 .
H(44) O(3) 3.361 .
H(44) C(13) 3.462 2_756
H(44) C(18) 3.264 .
H(44) C(22) 3.538 .
H(44) C(23) 2.670 .
H(44) C(29) 2.053 .
H(44) C(30) 3.338 .
H(44) C(32) 2.692 .
H(44) H(9) 2.974 2_756
H(44) H(12) 3.140 2_756
H(44) H(15) 2.554 2_756
H(44) H(18) 3.182 2_656
H(44) H(37) 3.591 2_757
H(44) H(38) 2.925 2_757
H(44) H(40) 3.594 .
H(44) H(42) 3.534 .
H(44) H(43) 1.551 .
H(44) H(45) 1.551 .
H(44) H(46) 3.566 .
H(44) H(47) 2.928 .
H(44) H(48) 2.548 .
H(45) C(23) 3.342 .
H(45) C(29) 2.053 .
H(45) C(30) 2.720 .
H(45) C(32) 2.615 .
H(45) H(18) 3.033 2_656
H(45) H(20) 3.574 2_656
H(45) H(34) 3.222 1_455
H(45) H(35) 3.175 1_455
H(45) H(37) 3.427 2_757
H(45) H(38) 3.112 2_757
H(45) H(40) 3.078 .
H(45) H(41) 3.547 .
H(45) H(42) 2.504 .
H(45) H(43) 1.551 .
H(45) H(44) 1.551 .
H(45) H(46) 3.477 .
H(45) H(47) 2.398 .
H(45) H(48) 2.908 .
H(46) O(1) 3.263 2_767
H(46) C(1) 3.471 2_767
H(46) C(13) 3.255 1_556
H(46) C(22) 2.750 .
H(46) C(23) 2.741 .
H(46) C(29) 2.069 .
H(46) C(30) 2.636 .
H(46) C(31) 3.312 .
H(46) H(1) 2.813 2_767
H(46) H(15) 3.401 1_556
H(46) H(16) 3.473 1_556
H(46) H(17) 2.481 1_556
H(46) H(28) 2.188 .
H(46) H(40) 3.494 .
H(46) H(41) 2.411 .
H(46) H(42) 2.940 .
H(46) H(44) 3.566 .
H(46) H(45) 3.477 .
H(46) H(47) 1.551 .
H(46) H(48) 1.551 .
H(47) C(13) 3.523 1_556
H(47) C(23) 3.355 .
H(47) C(29) 2.069 .
H(47) C(30) 2.691 .
H(47) C(31) 2.626 .
H(47) H(1) 2.699 2_767
H(47) H(16) 3.314 1_556
H(47) H(17) 3.014 1_556
H(47) H(28) 3.342 .
H(47) H(32) 3.591 1_455
H(47) H(34) 3.545 1_455
H(47) H(36) 3.069 2_757
H(47) H(38) 3.051 2_757
H(47) H(40) 3.571 .
H(47) H(41) 2.910 .
H(47) H(42) 2.551 .
H(47) H(43) 3.485 .
H(47) H(44) 2.928 .
H(47) H(45) 2.398 .
H(47) H(46) 1.551 .
H(47) H(48) 1.551 .
H(48) C(13) 3.393 1_556
H(48) C(22) 2.697 .
H(48) C(23) 2.691 .
H(48) C(29) 2.069 .
H(48) C(30) 3.319 .
H(48) C(31) 2.689 .
H(48) H(15) 3.199 1_556
H(48) H(15) 3.493 2_756
H(48) H(16) 3.458 1_556
H(48) H(17) 2.982 1_556
H(48) H(28) 2.171 .
H(48) H(28) 3.531 2_757
H(48) H(38) 2.828 2_757
H(48) H(41) 3.488 .
H(48) H(42) 3.572 .
H(48) H(43) 3.570 .
H(48) H(44) 2.548 .
H(48) H(45) 2.908 .
H(48) H(46) 1.551 .
H(48) H(47) 1.551 .
H(48) H(48) 3.238 2_757
H(49) O(4) 2.810 .
H(49) C(33) 1.932 .
H(49) C(35) 1.954 .
H(49) C(36) 2.941 .
H(49) H(5) 2.920 1_455
H(49) H(7) 3.440 1_455
H(49) H(10) 3.559 1_455
H(49) H(11) 2.876 1_455
H(49) H(23) 3.584 .
H(49) H(25) 3.254 .
H(49) H(30) 3.313 1_455
H(49) H(50) 1.552 .
H(49) H(51) 1.551 .
H(49) H(52) 2.821 .
H(49) H(53) 1.517 .
H(49) H(54) 2.290 .
H(49) H(55) 3.102 .
H(49) H(56) 3.150 .
H(50) O(4) 2.952 .
H(50) C(24) 3.380 1_455
H(50) C(33) 1.932 .
H(50) C(35) 2.679 .
H(50) C(36) 2.284 .
H(50) H(19) 3.570 2_656
H(50) H(27) 2.962 1_455
H(50) H(30) 2.469 1_455
H(50) H(49) 1.552 .
H(50) H(51) 1.551 .
H(50) H(52) 3.306 .
H(50) H(53) 2.454 .
H(50) H(54) 3.315 .
H(50) H(55) 1.978 .
H(50) H(56) 2.620 .
H(50) H(57) 3.146 .
H(51) Ti(1) 3.593 .
H(51) O(4) 2.182 .
H(51) C(17) 3.059 .
H(51) C(33) 1.932 .
H(51) C(35) 2.757 .
H(51) C(36) 2.880 .
H(51) H(11) 3.474 1_455
H(51) H(19) 3.285 2_656
H(51) H(24) 3.574 .
H(51) H(25) 2.344 .
H(51) H(26) 2.964 .
H(51) H(43) 3.372 .
H(51) H(49) 1.551 .
H(51) H(50) 1.551 .
H(51) H(53) 2.790 .
H(51) H(54) 2.959 .
H(51) H(55) 2.790 .
H(51) H(56) 3.500 .
H(51) H(57) 3.473 .
H(52) O(4) 2.780 .
H(52) C(16) 3.370 2_666
H(52) C(33) 1.892 .
H(52) C(34) 2.867 .
H(52) C(36) 2.257 .
H(52) H(10) 2.827 2_766
H(52) H(21) 2.926 2_666
H(52) H(22) 3.385 2_666
H(52) H(23) 3.260 2_666
H(52) H(39) 3.424 2_767
H(52) H(49) 2.821 .
H(52) H(50) 3.306 .
H(52) H(53) 1.551 .
H(52) H(54) 1.551 .
H(52) H(55) 3.117 .
H(52) H(56) 1.964 .
H(52) H(57) 2.598 .
H(53) O(4) 2.991 .
H(53) C(33) 1.891 .
H(53) C(34) 1.985 .
H(53) C(36) 2.696 .
H(53) H(5) 3.333 1_455
H(53) H(7) 3.037 1_455
H(53) H(21) 3.561 2_666
H(53) H(23) 3.163 2_666
H(53) H(49) 1.517 .
H(53) H(50) 2.454 .
H(53) H(51) 2.790 .
H(53) H(52) 1.551 .
H(53) H(53) 3.395 2_666
H(53) H(54) 1.551 .
H(53) H(54) 3.009 2_666
H(53) H(55) 3.231 .
H(53) H(56) 2.530 .
H(53) H(57) 3.400 .
H(54) Ti(1) 3.331 .
H(54) O(2) 3.352 .
H(54) O(4) 2.226 .
H(54) C(33) 1.891 .
H(54) C(34) 2.521 .
H(54) C(35) 3.591 2_666
H(54) C(36) 2.982 .
H(54) H(5) 3.324 2_766
H(54) H(10) 3.375 2_766
H(54) H(23) 3.079 .
H(54) H(49) 2.290 .
H(54) H(50) 3.315 .
H(54) H(51) 2.959 .
H(54) H(52) 1.551 .
H(54) H(53) 1.551 .
H(54) H(53) 3.009 2_666
H(54) H(54) 3.376 2_666
H(54) H(56) 3.107 .
H(54) H(57) 3.319 .
H(55) O(4) 2.742 .
H(55) C(33) 1.878 .
H(55) C(34) 2.313 .
H(55) C(35) 2.958 .
H(55) H(27) 2.947 1_455
H(55) H(30) 3.362 1_455
H(55) H(31) 3.243 2_767
H(55) H(33) 3.074 1_455
H(55) H(40) 3.287 .
H(55) H(42) 3.277 .
H(55) H(49) 3.102 .
H(55) H(50) 1.978 .
H(55) H(51) 2.790 .
H(55) H(52) 3.117 .
H(55) H(53) 3.231 .
H(55) H(56) 1.551 .
H(55) H(57) 1.551 .
H(56) O(4) 3.039 .
H(56) C(26) 3.496 2_767
H(56) C(33) 1.878 .
H(56) C(34) 2.729 .
H(56) C(35) 2.229 .
H(56) H(4) 3.272 1_455
H(56) H(30) 3.491 1_455
H(56) H(31) 2.589 2_767
H(56) H(39) 2.879 2_767
H(56) H(49) 3.150 .
H(56) H(50) 2.620 .
H(56) H(51) 3.500 .
H(56) H(52) 1.964 .
H(56) H(53) 2.530 .
H(56) H(54) 3.107 .
H(56) H(55) 1.551 .
H(56) H(57) 1.551 .
H(57) Ti(1) 3.550 .
H(57) O(1) 3.494 .
H(57) O(4) 2.287 .
H(57) C(30) 3.556 .
H(57) C(33) 1.878 .
H(57) C(34) 3.049 .
H(57) C(35) 2.740 .
H(57) H(31) 3.404 2_767
H(57) H(39) 3.393 2_767
H(57) H(40) 2.859 .
H(57) H(42) 3.424 .
H(57) H(50) 3.146 .
H(57) H(51) 3.473 .
H(57) H(52) 2.598 .
H(57) H(53) 3.400 .
H(57) H(54) 3.319 .
H(57) H(55) 1.551 .
H(57) H(56) 1.551 .

loop_
_geom_torsion_atom_site_label_1
_geom_torsion_atom_site_label_2
_geom_torsion_atom_site_label_3
_geom_torsion_atom_site_label_4
_geom_torsion
O(1) Ti(1) O(2) C(3) 102.8(2)
O(2) Ti(1) O(1) C(1) -73.4(2)
O(1) Ti(1) O(3) C(18) -47.6(3)
O(3) Ti(1) O(1) C(1) 75.8(2)
O(1) Ti(1) O(4) C(33) 30.5(9)
O(4) Ti(1) O(1) C(1) -178.3(2)
O(1) Ti(1) N(1) C(2) 22.89(14)
O(1) Ti(1) N(1) C(9) -94.24(14)
O(1) Ti(1) N(1) C(24) 143.96(14)
N(1) Ti(1) O(1) C(1) 1.8(2)
O(2) Ti(1) O(3) C(18) 102.1(2)
O(3) Ti(1) O(2) C(3) -46.8(2)
O(2) Ti(1) O(4) C(33) -90.0(9)
O(4) Ti(1) O(2) C(3) -152.5(2)
O(2) Ti(1) N(1) C(2) 143.82(15)
O(2) Ti(1) N(1) C(9) 26.69(13)
O(2) Ti(1) N(1) C(24) -95.11(13)
N(1) Ti(1) O(2) C(3) 30.9(2)
O(3) Ti(1) O(4) C(33) 150.8(9)
O(4) Ti(1) O(3) C(18) -152.8(2)
O(3) Ti(1) N(1) C(2) -98.01(14)
O(3) Ti(1) N(1) C(9) 144.86(14)
O(3) Ti(1) N(1) C(24) 23.06(13)
N(1) Ti(1) O(3) C(18) 23.7(2)
O(4) Ti(1) N(1) C(2) 21.4(13)
O(4) Ti(1) N(1) C(9) -95.7(12)
O(4) Ti(1) N(1) C(24) 142.5(12)
N(1) Ti(1) O(4) C(33) 32.0(18)
Ti(1) O(1) C(1) C(2) -26.1(3)
Ti(1) O(2) C(3) C(4) -49.9(3)
Ti(1) O(2) C(3) C(8) 130.5(2)
Ti(1) O(3) C(18) C(19) -36.1(3)
Ti(1) O(3) C(18) C(23) 145.7(2)
Ti(1) O(4) C(33) C(34) 142.0(11)
Ti(1) O(4) C(33) C(35) 36.3(13)
Ti(1) O(4) C(33) C(36) -91.4(12)
Ti(1) N(1) C(2) C(1) -40.6(2)
Ti(1) N(1) C(9) C(4) -67.4(2)
Ti(1) N(1) C(24) C(19) -55.85(18)
C(2) N(1) C(9) C(4) 179.9(2)
C(9) N(1) C(2) C(1) 76.0(2)
C(2) N(1) C(24) C(19) 60.6(2)
C(24) N(1) C(2) C(1) -163.8(2)
C(9) N(1) C(24) C(19) -178.23(16)
C(24) N(1) C(9) C(4) 58.0(2)
O(1) C(1) C(2) N(1) 44.6(2)
O(2) C(3) C(4) C(5) 176.5(2)
O(2) C(3) C(4) C(9) -0.7(3)
O(2) C(3) C(8) C(7) -175.5(2)
O(2) C(3) C(8) C(14) 4.4(3)
C(4) C(3) C(8) C(7) 4.9(3)
C(4) C(3) C(8) C(14) -175.1(2)
C(8) C(3) C(4) C(5) -4.0(3)
C(8) C(3) C(4) C(9) 178.9(2)
C(3) C(4) C(5) C(6) 0.5(3)
C(3) C(4) C(9) N(1) 59.3(2)
C(5) C(4) C(9) N(1) -117.8(2)
C(9) C(4) C(5) C(6) 177.5(2)
C(4) C(5) C(6) C(7) 1.8(3)
C(4) C(5) C(6) C(10) -175.5(2)
C(5) C(6) C(7) C(8) -0.6(4)
C(5) C(6) C(10) C(11) 4.0(4)
C(5) C(6) C(10) C(12) 119.6(3)
C(5) C(6) C(10) C(13) -124.2(3)
C(7) C(6) C(10) C(11) -173.2(3)
C(7) C(6) C(10) C(12) -57.6(3)
C(7) C(6) C(10) C(13) 58.6(4)
C(10) C(6) C(7) C(8) 176.7(2)
C(6) C(7) C(8) C(3) -2.7(4)
C(6) C(7) C(8) C(14) 177.3(2)
C(3) C(8) C(14) C(15) 179.5(2)
C(3) C(8) C(14) C(16) 60.2(3)
C(3) C(8) C(14) C(17) -60.8(3)
C(7) C(8) C(14) C(15) -0.5(4)
C(7) C(8) C(14) C(16) -119.9(3)
C(7) C(8) C(14) C(17) 119.2(3)
O(3) C(18) C(19) C(20) -179.3(2)
O(3) C(18) C(19) C(24) -5.9(3)
O(3) C(18) C(23) C(22) 179.1(2)
O(3) C(18) C(23) C(29) -0.3(3)
C(19) C(18) C(23) C(22) 1.0(3)
C(19) C(18) C(23) C(29) -178.4(2)
C(23) C(18) C(19) C(20) -1.1(3)
C(23) C(18) C(19) C(24) 172.3(2)
C(18) C(19) C(20) C(21) 0.9(3)
C(18) C(19) C(24) N(1) 50.1(2)
C(20) C(19) C(24) N(1) -136.4(2)
C(24) C(19) C(20) C(21) -172.5(2)
C(19) C(20) C(21) C(22) -0.5(3)
C(19) C(20) C(21) C(25) 177.4(2)
C(20) C(21) C(22) C(23) 0.4(3)
C(20) C(21) C(25) C(26) 59.3(3)
C(20) C(21) C(25) C(27) -59.9(3)
C(20) C(21) C(25) C(28) 179.4(2)
C(22) C(21) C(25) C(26) -122.9(3)
C(22) C(21) C(25) C(27) 117.9(3)
C(22) C(21) C(25) C(28) -2.8(3)
C(25) C(21) C(22) C(23) -177.4(2)
C(21) C(22) C(23) C(18) -0.6(3)
C(21) C(22) C(23) C(29) 178.8(2)
C(18) C(23) C(29) C(30) -64.8(2)
C(18) C(23) C(29) C(31) 57.3(3)
C(18) C(23) C(29) C(32) 176.4(2)
C(22) C(23) C(29) C(30) 115.8(2)
C(22) C(23) C(29) C(31) -122.1(2)
C(22) C(23) C(29) C(32) -3.0(3)
